data_7711228
loop_
_publ_author_name
'Mandal, Jayanta'
'Pal, Kunal'
'Ghosh Chowdhury, Sougata'
'Karmakar, Parimal'
'Panja, Anangamohan'
'Banerjee, Snehasis'
'Saha, Amrita'

_publ_section_title
;
 Rhodamine-azo based two fluorescent probes for recognition of trivalent
 metal ions: crystal structures elucidation and biological application
;
_journal_name_full 'Dalton Transactions'
_journal_paper_doi 10.1039/D2DT00399F
_journal_year 2022
_chemical_formula_sum 'C164 H170 Al2 N28 O35'
_chemical_formula_weight 3147.23
_space_group_crystal_system triclinic
_space_group_IT_number 2
_space_group_name_Hall '-P 1'
_space_group_name_H-M_alt 'P -1'
_atom_sites_solution_hydrogens mixed
_audit_creation_method SHELXL-2018/3
_audit_update_record
;
2022-08-06 deposited with the CCDC.	2022-08-25 downloaded from the CCDC.
;
_cell_angle_alpha 106.557(14)
_cell_angle_beta 94.278(18)
_cell_angle_gamma 114.051(14)
_cell_formula_units_Z 2
_cell_length_a 16.651(16)
_cell_length_b 20.317(19)
_cell_length_c 28.03(3)
_cell_measurement_reflns_used 512
_cell_measurement_temperature 293(2)
_cell_measurement_theta_max 25.10
_cell_measurement_theta_min 2.98
_cell_volume 8101(14)
_computing_cell_refinement 'Bruker Smart'
_computing_data_collection 'Bruker Smart'
_computing_data_reduction 'Bruker Saint'
_computing_molecular_graphics 'Mercury (Macrae et al 2008)'
_computing_publication_material 'SHELXL-2016/4 (Sheldrick, 2016)'
_computing_structure_refinement 'SHELXL-2018/3 (Sheldrick, 2018)'
_computing_structure_solution 'SHELXT 2014/5 (Sheldrick, 2014)'
_diffrn_ambient_temperature 293(2)
_diffrn_measured_fraction_theta_full 1.000
_diffrn_measured_fraction_theta_max 0.995
_diffrn_measurement_device_type CCD
_diffrn_radiation_type MoK\a
_diffrn_radiation_wavelength 0.71073
_diffrn_reflns_av_R_equivalents 0.1302
_diffrn_reflns_av_unetI/netI 0.0937
_diffrn_reflns_Laue_measured_fraction_full 1.000
_diffrn_reflns_Laue_measured_fraction_max 0.995
_diffrn_reflns_limit_h_max 21
_diffrn_reflns_limit_h_min -21
_diffrn_reflns_limit_k_max 26
_diffrn_reflns_limit_k_min -26
_diffrn_reflns_limit_l_max 35
_diffrn_reflns_limit_l_min -35
_diffrn_reflns_number 283044
_diffrn_reflns_point_group_measured_fraction_full 1.000
_diffrn_reflns_point_group_measured_fraction_max 0.995
_diffrn_reflns_theta_full 25.242
_diffrn_reflns_theta_max 27.129
_diffrn_reflns_theta_min 1.613
_exptl_absorpt_coefficient_mu 0.102
_exptl_absorpt_process_details multi-scan
_exptl_crystal_colour red
_exptl_crystal_density_diffrn 1.290
_exptl_crystal_description block
_exptl_crystal_F_000 3312
_exptl_crystal_size_max 0.26
_exptl_crystal_size_mid 0.14
_exptl_crystal_size_min 0.12
_exptl_transmission_factor_max 0.935
_exptl_transmission_factor_min 0.764
_refine_diff_density_max 1.169
_refine_diff_density_min -0.249
_refine_diff_density_rms 0.049
_refine_ls_extinction_coef 0.00039(14)
_refine_ls_extinction_expression Fc^*^=kFc[1+0.001xFc^2^\l^3^/sin(2\q)]^-1/4^
_refine_ls_extinction_method 'SHELXL-2018/3 (Sheldrick 2018)'
_refine_ls_goodness_of_fit_ref 1.017
_refine_ls_hydrogen_treatment mixed
_refine_ls_matrix_type full
_refine_ls_number_parameters 2150
_refine_ls_number_reflns 35653
_refine_ls_number_restraints 0
_refine_ls_restrained_S_all 1.017
_refine_ls_R_factor_all 0.2121
_refine_ls_R_factor_gt 0.0811
_refine_ls_shift/su_max 0.011
_refine_ls_shift/su_mean 0.000
_refine_ls_structure_factor_coef Fsqd
_refine_ls_weighting_details 'w=1/[\s^2^(Fo^2^)+(0.1150P)^2^+2.8708P] where P=(Fo^2^+2Fc^2^)/3'
_refine_ls_weighting_scheme calc
_refine_ls_wR_factor_gt 0.2022
_refine_ls_wR_factor_ref 0.2781
_reflns_Friedel_coverage 0.000
_reflns_number_gt 14083
_reflns_number_total 35653
_reflns_threshold_expression 'I > 2\s(I)'
_cod_data_source_file d2dt00399f2.cif
_cod_data_source_block 4
_cod_original_cell_volume 8101(13)
_cod_database_code 7711228
_shelx_shelxl_version_number 2018/3
_shelx_space_group_comment
;
The symmetry employed for this shelxl refinement is uniquely defined
by the following loop, which should always be used as a source of
symmetry information in preference to the above space-group names.
They are only intended as comments.
;
_exptl_absorpt_special_details sadabs

loop_
_space_group_symop_operation_xyz
'x, y, z'
'-x, -y, -z'

loop_
_atom_site_label
_atom_site_type_symbol
_atom_site_fract_x
_atom_site_fract_y
_atom_site_fract_z
_atom_site_U_iso_or_equiv
_atom_site_adp_type
_atom_site_occupancy
_atom_site_site_symmetry_order
_atom_site_calc_flag
_atom_site_refinement_flags_posn
_atom_site_refinement_flags_adp
_atom_site_refinement_flags_occupancy
_atom_site_disorder_assembly
_atom_site_disorder_group
Al2 Al 0.31178(8) 0.71330(6) 0.28772(4) 0.0461(3) Uani 1 1 d . . . . .
Al1 Al 0.30819(8) 0.73088(7) 0.78186(4) 0.0493(3) Uani 1 1 d . . . . .
O14 O 0.34139(17) 0.65163(14) 0.32019(9) 0.0516(7) Uani 1 1 d . . . . .
O10 O 0.42123(16) 0.79417(13) 0.32790(9) 0.0525(7) Uani 1 1 d . . . . .
O6 O 0.33524(18) 0.66454(15) 0.81079(10) 0.0581(7) Uani 1 1 d . . . . .
O2 O 0.42077(16) 0.80810(14) 0.81992(9) 0.0560(7) Uani 1 1 d . . . . .
O15 O 0.27625(18) 0.77704(16) 0.26930(10) 0.0608(7) Uani 1 1 d . . . . .
O7 O 0.27715(19) 0.79949(16) 0.76726(10) 0.0634(8) Uani 1 1 d . . . . .
O3 O 0.20865(17) 0.64627(15) 0.74110(10) 0.0624(7) Uani 1 1 d . . . . .
O11 O 0.21743(17) 0.62547(15) 0.24538(9) 0.0603(7) Uani 1 1 d . . . . .
O9 O 0.37018(18) 0.92638(16) 0.45919(10) 0.0633(8) Uani 1 1 d . . . . .
N22 N 0.24726(19) 0.71918(17) 0.34565(11) 0.0439(7) Uani 1 1 d . . . . .
O1 O 0.3770(2) 0.94452(17) 0.94937(12) 0.0728(9) Uani 1 1 d . . . . .
N10 N 0.2488(2) 0.73775(17) 0.84140(11) 0.0474(8) Uani 1 1 d . . . . .
N16 N 0.3901(2) 0.70755(17) 0.23951(11) 0.0460(7) Uani 1 1 d . . . . .
O5 O 0.4589(2) 0.55934(17) 0.70594(11) 0.0694(8) Uani 1 1 d . . . . .
O13 O 0.4756(2) 0.55378(19) 0.22158(12) 0.0747(9) Uani 1 1 d . . . . .
N4 N 0.3805(2) 0.72093(17) 0.73072(12) 0.0490(8) Uani 1 1 d . . . . .
N21 N 0.2553(2) 0.67434(18) 0.37358(12) 0.0487(8) Uani 1 1 d . . . . .
O4 O 0.0455(2) 0.53490(18) 0.70213(11) 0.0833(10) Uani 1 1 d . . . . .
N15 N 0.4817(2) 0.76114(17) 0.25891(11) 0.0498(8) Uani 1 1 d . . . . .
O8 O 0.2725(2) 0.9020(2) 0.72963(12) 0.0885(10) Uani 1 1 d . . . . .
N9 N 0.2559(2) 0.69010(19) 0.86723(13) 0.0533(9) Uani 1 1 d . . . . .
N3 N 0.4731(2) 0.77344(17) 0.74735(12) 0.0530(8) Uani 1 1 d . . . . .
O12 O 0.0562(2) 0.51692(19) 0.20111(11) 0.0862(10) Uani 1 1 d . . . . .
O16 O 0.2645(2) 0.8708(2) 0.22584(13) 0.0926(11) Uani 1 1 d . . . . .
N23 N 0.0819(2) 0.9330(2) 0.34480(14) 0.0662(10) Uani 1 1 d . . . . .
N11 N 0.0855(2) 0.9553(2) 0.84770(14) 0.0683(10) Uani 1 1 d . . . . .
O10F O 0.1434(3) 0.6563(2) 0.44702(14) 0.0959(11) Uani 1 1 d G . . . .
H10G H 0.140940 0.699024 0.456210 0.144 Uiso 1 1 d G U . . .
N24 N 0.0735(2) 0.9755(2) 0.32125(13) 0.0673(10) Uani 1 1 d . . . . .
C149 C 0.3070(2) 0.6398(2) 0.35714(13) 0.0456(9) Uani 1 1 d . . . . .
N5 N 0.1285(3) 0.4790(2) 0.53599(13) 0.0694(10) Uani 1 1 d . . . . .
N6 N 0.0454(3) 0.4356(2) 0.51439(13) 0.0677(10) Uani 1 1 d . . . . .
N12 N 0.0779(2) 0.9999(2) 0.82618(14) 0.0677(10) Uani 1 1 d . . . . .
N13 N 0.3432(2) 1.0961(2) 0.37983(15) 0.0749(11) Uani 1 1 d . . . . .
H13A H 0.358253 1.118712 0.357935 0.090 Uiso 1 1 calc R U . . .
C150 C 0.2017(2) 0.7573(2) 0.35797(14) 0.0516(10) Uani 1 1 d . . . . .
H150 H 0.174251 0.753890 0.385455 0.062 Uiso 1 1 calc R U . . .
O19 O 0.4352(3) 0.6508(3) 0.58095(14) 0.1103(14) Uani 1 1 d . . . . .
C151 C 0.1916(2) 0.8050(2) 0.33093(14) 0.0497(10) Uani 1 1 d . . . . .
N14 N 0.3785(2) 0.7559(2) 0.54359(14) 0.0799(11) Uani 1 1 d . . . . .
H14A H 0.407385 0.732461 0.551597 0.096 Uiso 1 1 calc R U . . .
O10D O 0.5966(3) 0.7856(2) 0.67524(16) 0.1027(12) Uani 1 1 d G . . . .
H10H H 0.564448 0.778121 0.697127 0.154 Uiso 1 1 d G U . . .
H10I H 0.570077 0.744326 0.649574 0.154 Uiso 1 1 d G U . . .
C108 C 0.4893(2) 0.8031(2) 0.30628(14) 0.0455(9) Uani 1 1 d . . . . .
C92 C 0.5051(2) 0.9129(2) 0.40863(14) 0.0500(10) Uani 1 1 d . . . . .
C148 C 0.3250(3) 0.5897(2) 0.38125(14) 0.0484(9) Uani 1 1 d . . . . .
C67 C 0.3031(3) 0.6528(2) 0.84797(14) 0.0516(10) Uani 1 1 d . . . . .
C68 C 0.2041(3) 0.7764(2) 0.85555(14) 0.0538(10) Uani 1 1 d . . . . .
H68 H 0.176792 0.771552 0.882937 0.065 Uiso 1 1 calc R U . . .
N17 N 0.1505(3) 0.4768(2) 0.03750(14) 0.0788(11) Uani 1 1 d . . . . .
O10E O 0.6053(2) 0.7745(2) 0.19007(15) 0.1038(12) Uani 1 1 d G . . . .
H10J H 0.574358 0.732295 0.165601 0.156 Uiso 1 1 d G U . . .
H10K H 0.570054 0.776610 0.210255 0.156 Uiso 1 1 d G U . . .
C89 C 0.4776(3) 0.8755(2) 0.44424(14) 0.0512(10) Uani 1 1 d . . . . .
N25 N 0.4698(4) 0.6077(3) 0.57932(19) 0.0920(14) Uani 1 1 d . . . . .
C93 C 0.4629(3) 0.9565(2) 0.39844(14) 0.0532(10) Uani 1 1 d . . . . .
C102 C 0.5849(3) 0.9140(2) 0.38666(14) 0.0478(9) Uani 1 1 d . . . . .
C107 C 0.5792(2) 0.8643(2) 0.33837(14) 0.0468(9) Uani 1 1 d . . . . .
C154 C 0.1314(3) 0.8936(2) 0.32418(16) 0.0589(11) Uani 1 1 d . . . . .
N8 N 0.1811(3) 0.3634(2) 0.60195(14) 0.0758(11) Uani 1 1 d . . . . .
H8 H 0.125641 0.332690 0.599040 0.091 Uiso 1 1 calc R U . . .
C94 C 0.3964(3) 0.9640(2) 0.42518(15) 0.0553(10) Uani 1 1 d . . . . .
C71 C 0.2353(3) 0.8375(2) 0.78859(14) 0.0518(10) Uani 1 1 d . . . . .
N7 N 0.7485(3) 0.7543(2) 0.79486(16) 0.0807(12) Uani 1 1 d . . . . .
H7 H 0.785635 0.784923 0.823445 0.097 Uiso 1 1 calc R U . . .
C115 C 0.2053(3) 0.5893(2) 0.19683(14) 0.0514(10) Uani 1 1 d . . . . .
C152 C 0.2318(3) 0.8138(2) 0.28885(14) 0.0525(10) Uani 1 1 d . . . . .
C69 C 0.1950(3) 0.8269(2) 0.83044(14) 0.0517(10) Uani 1 1 d . . . . .
C110 C 0.2739(3) 0.6045(2) 0.16858(14) 0.0518(10) Uani 1 1 d . . . . .
C27 C 0.3525(3) 0.6725(2) 0.68431(15) 0.0541(10) Uani 1 1 d . . . . .
H27 H 0.393947 0.674742 0.663575 0.065 Uiso 1 1 calc R U . . .
C109 C 0.3656(3) 0.6620(2) 0.19246(15) 0.0534(10) Uani 1 1 d . . . . .
H109 H 0.409227 0.666383 0.173060 0.064 Uiso 1 1 calc R U . . .
C88 C 0.5135(3) 0.8283(2) 0.45674(15) 0.0568(11) Uani 1 1 d . . . . .
H88 H 0.560014 0.823689 0.441956 0.068 Uiso 1 1 calc R U . . .
N2 N 0.3594(3) 1.1207(2) 0.87424(16) 0.0832(12) Uani 1 1 d . . . . .
H2 H 0.377538 1.145921 0.854035 0.100 Uiso 1 1 calc R U . . .
C86 C 0.4833(3) 0.7896(2) 0.48930(15) 0.0568(11) Uani 1 1 d . . . . .
N1 N 0.3786(3) 0.7741(2) 1.03421(15) 0.0848(12) Uani 1 1 d . . . . .
H1 H 0.398434 0.742637 1.038373 0.102 Uiso 1 1 calc R U . . .
C66 C 0.3185(3) 0.5998(2) 0.87006(14) 0.0528(10) Uani 1 1 d . . . . .
C29 C 0.1933(3) 0.6041(2) 0.69332(14) 0.0520(10) Uani 1 1 d . . . . .
C26 C 0.4854(3) 0.8159(2) 0.79556(15) 0.0522(10) Uani 1 1 d . . . . .
C90 C 0.4078(3) 0.8810(2) 0.46799(14) 0.0544(10) Uani 1 1 d . . . . .
C61 C 0.3624(3) 0.5582(2) 0.84475(15) 0.0565(10) Uani 1 1 d . . . . .
C147 C 0.2983(3) 0.5822(2) 0.42610(15) 0.0572(10) Uani 1 1 d . . . . .
H147 H 0.265283 0.607080 0.440549 0.069 Uiso 1 1 calc R U . . .
C155 C 0.1727(3) 0.9043(2) 0.28273(16) 0.0623(11) Uani 1 1 d . . . . .
H155 H 0.166765 0.937413 0.267231 0.075 Uiso 1 1 calc R U . . .
C106 C 0.6590(3) 0.8722(2) 0.32204(16) 0.0568(11) Uani 1 1 d . . . . .
H106 H 0.656069 0.840175 0.290054 0.068 Uiso 1 1 calc R U . . .
C72 C 0.2281(3) 0.8930(2) 0.76843(15) 0.0600(11) Uani 1 1 d . . . . .
N18 N 0.0684(3) 0.4398(2) 0.01455(15) 0.0850(12) Uani 1 1 d . . . . .
C74 C 0.1358(3) 0.9168(2) 0.82640(16) 0.0609(11) Uani 1 1 d . . . . .
C25 C 0.5770(2) 0.8755(2) 0.82565(15) 0.0525(10) Uani 1 1 d . . . . .
C73 C 0.1795(3) 0.9312(2) 0.78691(15) 0.0618(11) Uani 1 1 d . . . . .
H73 H 0.175473 0.966748 0.773325 0.074 Uiso 1 1 calc R U . . .
C8 C 0.4725(3) 0.9751(2) 0.89054(16) 0.0644(12) Uani 1 1 d . . . . .
C70 C 0.1452(3) 0.8669(2) 0.84839(15) 0.0612(11) Uani 1 1 d . . . . .
H70 H 0.118220 0.859660 0.875551 0.073 Uiso 1 1 calc R U . . .
C143 C 0.3741(3) 0.5514(2) 0.35868(15) 0.0551(10) Uani 1 1 d . . . . .
C85 C 0.4113(3) 0.7961(3) 0.51248(16) 0.0634(11) Uani 1 1 d . . . . .
C51 C 0.3935(3) 0.5615(2) 0.79580(16) 0.0567(11) Uani 1 1 d . . . . .
C10 C 0.5101(3) 0.9275(2) 0.89877(16) 0.0604(11) Uani 1 1 d . . . . .
C28 C 0.2595(3) 0.6151(2) 0.66330(14) 0.0541(10) Uani 1 1 d . . . . .
N19 N 0.1988(3) 0.3593(2) 0.11440(15) 0.0860(12) Uani 1 1 d . . . . .
H19 H 0.143030 0.328709 0.110923 0.103 Uiso 1 1 calc R U . . .
C11 C 0.4804(3) 0.8895(2) 0.93315(16) 0.0603(11) Uani 1 1 d . . . . .
C50 C 0.3362(3) 0.5116(2) 0.74791(16) 0.0577(11) Uani 1 1 d . . . . .
C52 C 0.4840(3) 0.6109(2) 0.79814(16) 0.0576(11) Uani 1 1 d . . . . .
C53 C 0.5143(3) 0.6086(2) 0.75178(18) 0.0594(11) Uani 1 1 d . . . . .
C153 C 0.1416(3) 0.8456(2) 0.34770(15) 0.0602(11) Uani 1 1 d . . . . .
H153 H 0.114979 0.839895 0.375214 0.072 Uiso 1 1 calc R U . . .
C158 C 0.0311(3) 1.0211(2) 0.34432(17) 0.0607(11) Uani 1 1 d . . . . .
C33 C 0.2349(3) 0.5699(2) 0.61144(14) 0.0576(11) Uani 1 1 d . . . . .
H33 H 0.278304 0.576793 0.591830 0.069 Uiso 1 1 calc R U . . .
C156 C 0.2213(3) 0.8656(2) 0.26586(15) 0.0612(11) Uani 1 1 d . . . . .
C134 C 0.4073(3) 0.5546(2) 0.31039(16) 0.0587(11) Uani 1 1 d . . . . .
C32 C 0.1465(3) 0.5149(2) 0.58899(15) 0.0604(11) Uani 1 1 d . . . . .
C105 C 0.7420(3) 0.9267(2) 0.35262(18) 0.0643(12) Uani 1 1 d . . . . .
H105 H 0.794580 0.930996 0.341505 0.077 Uiso 1 1 calc R U . . .
C96 C 0.3786(3) 1.0486(2) 0.38484(17) 0.0628(11) Uani 1 1 d . . . . .
N20 N 0.7640(3) 0.7494(2) 0.31281(18) 0.0935(14) Uani 1 1 d . . . . .
H20 H 0.799033 0.783105 0.341274 0.112 Uiso 1 1 calc R U . . .
C99 C 0.4816(3) 0.9944(2) 0.36210(16) 0.0629(11) Uani 1 1 d . . . . .
H99 H 0.523268 0.989190 0.342934 0.075 Uiso 1 1 calc R U . . .
C75 C 0.0368(3) 1.0448(2) 0.85116(17) 0.0621(11) Uani 1 1 d . . . . .
C114 C 0.1164(3) 0.5293(2) 0.17045(15) 0.0628(11) Uani 1 1 d . . . . .
C91 C 0.3748(3) 0.8426(2) 0.50131(15) 0.0649(12) Uani 1 1 d . . . . .
H91 H 0.328629 0.847696 0.516195 0.078 Uiso 1 1 calc R U . . .
C160 C 0.0226(3) 1.0363(3) 0.39479(18) 0.0632(12) Uani 1 1 d . . . . .
C12 C 0.4121(3) 0.8981(2) 0.95812(16) 0.0640(12) Uani 1 1 d . . . . .
C130 C 0.3519(3) 0.5050(2) 0.26238(16) 0.0606(11) Uani 1 1 d . . . . .
C20 C 0.5868(3) 0.9246(2) 0.87493(16) 0.0586(11) Uani 1 1 d . . . . .
C112 C 0.1662(3) 0.5093(2) 0.09132(15) 0.0665(12) Uani 1 1 d . . . . .
C13 C 0.5121(3) 0.8388(3) 0.94462(16) 0.0675(12) Uani 1 1 d . . . . .
H13 H 0.556497 0.831425 0.928905 0.081 Uiso 1 1 calc R U . . .
C161 C -0.0131(3) 1.0862(2) 0.41507(19) 0.0648(12) Uani 1 1 d . . . . .
C35 C 0.0317(3) 0.4010(2) 0.46020(16) 0.0628(11) Uani 1 1 d . . . . .
C95 C 0.3559(3) 1.0087(2) 0.41931(16) 0.0629(11) Uani 1 1 d . . . . .
H95 H 0.313338 1.012723 0.438106 0.076 Uiso 1 1 calc R U . . .
C136 C 0.5299(3) 0.6033(3) 0.26769(19) 0.0665(12) Uani 1 1 d . . . . .
O10B O 0.1542(3) 0.6755(3) 0.94511(15) 0.1273(15) Uani 1 1 d G . . . .
H10L H 0.129013 0.704986 0.951629 0.191 Uiso 1 1 d G U . . .
C65 C 0.2934(3) 0.5917(2) 0.91534(16) 0.0657(12) Uani 1 1 d . . . . .
H65 H 0.263674 0.618674 0.931659 0.079 Uiso 1 1 calc R U . . .
C135 C 0.4980(3) 0.6048(2) 0.31364(17) 0.0598(11) Uani 1 1 d . . . . .
C49 C 0.3708(3) 0.5110(2) 0.70336(17) 0.0608(11) Uani 1 1 d . . . . .
C104 C 0.7463(3) 0.9750(2) 0.40005(18) 0.0668(12) Uani 1 1 d . . . . .
H104 H 0.802029 1.011847 0.420807 0.080 Uiso 1 1 calc R U . . .
C111 C 0.2527(3) 0.5631(2) 0.11606(15) 0.0607(11) Uani 1 1 d . . . . .
H111 H 0.297959 0.572276 0.097747 0.073 Uiso 1 1 calc R U . . .
C103 C 0.6695(3) 0.9691(2) 0.41652(16) 0.0594(11) Uani 1 1 d . . . . .
H103 H 0.673550 1.002369 0.448279 0.071 Uiso 1 1 calc R U . . .
C81 C 0.0267(3) 1.0565(3) 0.90088(17) 0.0690(12) Uani 1 1 d . . . . .
H81 H 0.043935 1.031445 0.919608 0.083 Uiso 1 1 calc R U . . .
C3 C 0.3953(3) 1.0730(3) 0.87880(18) 0.0710(13) Uani 1 1 d . . . . .
C30 C 0.1036(3) 0.5434(2) 0.66973(15) 0.0633(11) Uani 1 1 d . . . . .
C163 C -0.0403(3) 1.1218(2) 0.38643(18) 0.0651(12) Uani 1 1 d . . . . .
C142 C 0.5611(3) 0.6598(3) 0.35945(18) 0.0652(12) Uani 1 1 d . . . . .
H142 H 0.542506 0.662728 0.390131 0.078 Uiso 1 1 calc R U . . .
C9 C 0.4055(3) 0.9837(2) 0.91658(17) 0.0646(12) Uani 1 1 d . . . . .
C146 C 0.3198(3) 0.5385(2) 0.44944(16) 0.0667(12) Uani 1 1 d . . . . .
H146 H 0.302087 0.534575 0.479598 0.080 Uiso 1 1 calc R U . . .
C44 C 0.2303(3) 0.4124(2) 0.64893(17) 0.0669(12) Uani 1 1 d . . . . .
C129 C 0.3868(3) 0.5044(3) 0.21760(18) 0.0670(12) Uani 1 1 d . . . . .
O10C O -0.0683(3) 0.8463(3) 0.3957(2) 0.1402(16) Uani 1 1 d G . . . .
H10N H -0.039477 0.843326 0.420664 0.210 Uiso 1 1 d G U . . .
H10O H -0.032863 0.888243 0.392574 0.210 Uiso 1 1 d G U . . .
C57 C 0.5489(3) 0.6659(2) 0.84355(17) 0.0636(11) Uani 1 1 d . . . . .
H57 H 0.531817 0.669246 0.874669 0.076 Uiso 1 1 calc R U . . .
C55 C 0.6631(3) 0.7086(3) 0.7954(2) 0.0665(12) Uani 1 1 d . . . . .
C46 C 0.1902(3) 0.4136(2) 0.69280(17) 0.0668(12) Uani 1 1 d . . . . .
159 C 0.0052(3) 1.0568(3) 0.3150(2) 0.0740(13) Uani 1 1 d . . . . .
C31 C 0.0822(3) 0.5010(2) 0.61919(16) 0.0667(12) Uani 1 1 d . . . . .
H31 H 0.023937 0.462185 0.604453 0.080 Uiso 1 1 calc R U . . .
C78 C -0.0341(3) 1.1444(2) 0.89615(19) 0.0691(12) Uani 1 1 d . . . . .
C113 C 0.0981(3) 0.4911(2) 0.11877(16) 0.0691(12) Uani 1 1 d . . . . .
H113 H 0.040319 0.453008 0.101973 0.083 Uiso 1 1 calc R U . . .
C48 C 0.2430(3) 0.4612(2) 0.73939(17) 0.0648(12) Uani 1 1 d . . . . .
H48 H 0.216817 0.460977 0.767543 0.078 Uiso 1 1 calc R U . . .
C16 C 0.4105(3) 0.8116(3) 1.00180(17) 0.0712(13) Uani 1 1 d . . . . .
C24 C 0.6542(3) 0.8813(2) 0.80678(18) 0.0646(12) Uani 1 1 d . . . . .
H24 H 0.648325 0.849431 0.774114 0.078 Uiso 1 1 calc R U . . .
C15 C 0.4806(3) 0.8008(3) 0.97742(17) 0.0701(12) Uani 1 1 d . . . . .
C87 C 0.5218(3) 0.7392(2) 0.50134(17) 0.0698(12) Uani 1 1 d . . . . .
H87A H 0.573082 0.744721 0.486302 0.105 Uiso 1 1 calc R U . . .
H87B H 0.476896 0.686562 0.487751 0.105 Uiso 1 1 calc R U . . .
H87C H 0.540010 0.754244 0.537635 0.105 Uiso 1 1 calc R U . . .
C4 C 0.3678(3) 1.0308(3) 0.91138(18) 0.0696(13) Uani 1 1 d . . . . .
H4 H 0.324283 1.034741 0.929381 0.083 Uiso 1 1 calc R U . . .
C56 C 0.6355(3) 0.7140(2) 0.84336(18) 0.0653(12) Uani 1 1 d . . . . .
C145 C 0.3677(3) 0.5008(3) 0.42785(18) 0.0784(14) Uani 1 1 d . . . . .
H145 H 0.382129 0.470878 0.443189 0.094 Uiso 1 1 calc R U . . .
C36 C -0.0556(3) 0.3678(3) 0.43257(17) 0.0708(13) Uani 1 1 d . . . . .
H36 H -0.101620 0.368225 0.449311 0.085 Uiso 1 1 calc R U . . .
C139 C 0.6483(3) 0.7091(3) 0.36075(19) 0.0682(12) Uani 1 1 d . . . . .
C7 C 0.4969(3) 1.0180(3) 0.85715(17) 0.0688(12) Uani 1 1 d . . . . .
H7A H 0.539568 1.013182 0.838684 0.083 Uiso 1 1 calc R U . . .
C45 C 0.3210(3) 0.4631(3) 0.65535(17) 0.0671(12) Uani 1 1 d . . . . .
H45 H 0.347216 0.464289 0.627256 0.080 Uiso 1 1 calc R U . . .
C131 C 0.2594(3) 0.4542(2) 0.25319(17) 0.0666(12) Uani 1 1 d . . . . .
H131 H 0.232622 0.452812 0.281065 0.080 Uiso 1 1 calc R U . . .
C38 C -0.0081(4) 0.3323(3) 0.35417(17) 0.0754(13) Uani 1 1 d . . . . .
C14 C 0.3784(3) 0.8602(3) 0.99058(17) 0.0719(13) Uani 1 1 d . . . . .
H14 H 0.333019 0.866973 1.005550 0.086 Uiso 1 1 calc R U . . .
N26 N 0.0886(5) 0.8071(5) 0.4619(2) 0.130(2) Uani 1 1 d . . . . .
C76 C 0.0128(3) 1.0839(3) 0.82426(18) 0.0788(14) Uani 1 1 d . . . . .
H76 H 0.020915 1.077335 0.791055 0.095 Uiso 1 1 calc R U . . .
C80 C -0.0091(3) 1.1057(3) 0.92287(18) 0.0732(13) Uani 1 1 d . . . . .
H80 H -0.016425 1.112810 0.956230 0.088 Uiso 1 1 calc R U . . .
C62 C 0.3808(3) 0.5107(3) 0.86693(18) 0.0746(13) Uani 1 1 d . . . . .
H62 H 0.410807 0.483595 0.851244 0.089 Uiso 1 1 calc R U . . .
C97 C 0.4413(3) 1.0382(2) 0.35398(16) 0.0642(11) Uani 1 1 d . . . . .
C54 C 0.6009(3) 0.6559(3) 0.75004(19) 0.0708(13) Uani 1 1 d . . . . .
H54 H 0.617763 0.652580 0.718876 0.085 Uiso 1 1 calc R U . . .
C138 C 0.6787(4) 0.7039(3) 0.3132(2) 0.0746(14) Uani 1 1 d . . . . .
C100 C 0.2805(3) 1.1108(3) 0.4099(2) 0.0822(15) Uani 1 1 d . . . . .
H10A H 0.307967 1.130359 0.445941 0.099 Uiso 1 1 calc R U . . .
H10B H 0.226439 1.063171 0.402960 0.099 Uiso 1 1 calc R U . . .
C132 C 0.2072(4) 0.4070(3) 0.20586(18) 0.0717(13) Uani 1 1 d . . . . .
C162 C -0.0308(3) 1.1063(3) 0.3362(2) 0.0741(13) Uani 1 1 d . . . . .
N27 N 0.4767(5) 0.6255(5) 0.0786(3) 0.146(3) Uani 1 1 d . . . . .
C128 C 0.3384(4) 0.4572(3) 0.16938(18) 0.0733(14) Uani 1 1 d . . . . .
H128 H 0.365684 0.458278 0.141669 0.088 Uiso 1 1 calc R U . . .
O17 O 0.4262(4) 0.5381(3) 0.56017(18) 0.1497(19) Uani 1 1 d . . . . .
C444 C 0.3944(3) 0.5078(3) 0.38313(17) 0.0733(13) Uani 1 1 d . . . . .
H444 H 0.427013 0.482269 0.369010 0.088 Uiso 1 1 calc R U . . .
C37 C -0.0750(3) 0.3339(3) 0.37994(17) 0.0752(13) Uani 1 1 d . . . . .
H37 H -0.134109 0.311789 0.361756 0.090 Uiso 1 1 calc R U . . .
C127 C 0.2476(4) 0.4073(3) 0.16221(19) 0.0743(13) Uani 1 1 d . . . . .
C21 C 0.6733(3) 0.9767(3) 0.90401(19) 0.0755(13) Uani 1 1 d . . . . .
H21 H 0.680386 1.008905 0.936791 0.091 Uiso 1 1 calc R U . . .
C5 C 0.4617(3) 1.0655(3) 0.85054(18) 0.0730(13) Uani 1 1 d . . . . .
C137 C 0.6175(4) 0.6513(3) 0.2676(2) 0.0768(14) Uani 1 1 d . . . . .
H137 H 0.635718 0.648419 0.236796 0.092 Uiso 1 1 calc R U . . .
C63 C 0.3551(4) 0.5032(3) 0.91161(19) 0.0827(14) Uani 1 1 d . . . . .
H63 H 0.366875 0.470496 0.925189 0.099 Uiso 1 1 calc R U . . .
C23 C 0.7395(3) 0.9343(3) 0.8363(2) 0.0765(14) Uani 1 1 d . . . . .
H23 H 0.790423 0.938191 0.823386 0.092 Uiso 1 1 calc R U . . .
C64 C 0.3122(3) 0.5440(3) 0.93622(18) 0.0778(14) Uani 1 1 d . . . . .
H64 H 0.296068 0.539476 0.966607 0.093 Uiso 1 1 calc R U . . .
O18 O 0.5494(4) 0.6356(3) 0.6013(2) 0.164(2) Uani 1 1 d . . . . .
O21 O 0.0341(4) 0.7451(4) 0.4322(2) 0.175(3) Uani 1 1 d . . . . .
C22 C 0.7483(3) 0.9810(3) 0.8848(2) 0.0847(15) Uani 1 1 d . . . . .
H22 H 0.805399 1.015837 0.904810 0.102 Uiso 1 1 calc R U . . .
O23 O 0.4584(4) 0.6792(4) 0.0859(2) 0.161(2) Uani 1 1 d . . . . .
C77 C -0.0232(4) 1.1329(3) 0.8465(2) 0.0819(15) Uani 1 1 d . . . . .
O22 O 0.1593(4) 0.8107(3) 0.48121(19) 0.154(2) Uani 1 1 d . . . . .
C117 C 0.0567(4) 0.4081(3) -0.03981(18) 0.0825(15) Uani 1 1 d . . . . .
C17 C 0.5160(3) 0.7479(3) 0.98843(18) 0.0861(15) Uani 1 1 d . . . . .
H17A H 0.470359 0.695637 0.973250 0.129 Uiso 1 1 calc R U . . .
H17B H 0.531783 0.760516 1.024636 0.129 Uiso 1 1 calc R U . . .
H17C H 0.568343 0.753772 0.974409 0.129 Uiso 1 1 calc R U . . .
C58 C 0.7001(3) 0.7725(3) 0.89196(19) 0.0843(15) Uani 1 1 d . . . . .
H58A H 0.674168 0.764027 0.920419 0.126 Uiso 1 1 calc R U . . .
H58B H 0.712250 0.823081 0.892281 0.126 Uiso 1 1 calc R U . . .
H58C H 0.755261 0.767912 0.894334 0.126 Uiso 1 1 calc R U . . .
O100 O 1.0203(5) 0.7320(5) 0.9238(3) 0.197(4) Uani 1 1 d . . . . .
C47 C 0.0915(3) 0.3627(3) 0.68490(18) 0.0867(15) Uani 1 1 d . . . . .
H47A H 0.080569 0.309916 0.673273 0.130 Uiso 1 1 calc R U . . .
H47B H 0.058170 0.371231 0.659849 0.130 Uiso 1 1 calc R U . . .
H47C H 0.072709 0.374330 0.716500 0.130 Uiso 1 1 calc R U . . .
C34 C -0.0475(3) 0.4819(3) 0.68072(18) 0.0943(17) Uani 1 1 d . . . . .
H34A H -0.070915 0.496902 0.655530 0.141 Uiso 1 1 calc R U . . .
H34B H -0.080841 0.482173 0.707206 0.141 Uiso 1 1 calc R U . . .
H34C H -0.052964 0.431237 0.665081 0.141 Uiso 1 1 calc R U . . .
C43 C 0.2169(4) 0.3597(3) 0.55598(17) 0.0855(15) Uani 1 1 d . . . . .
H43A H 0.271407 0.353552 0.560815 0.103 Uiso 1 1 calc R U . . .
H43B H 0.232370 0.407389 0.549510 0.103 Uiso 1 1 calc R U . . .
C41 C 0.0987(3) 0.3984(3) 0.43497(18) 0.0908(16) Uani 1 1 d . . . . .
H41 H 0.157623 0.419942 0.453245 0.109 Uiso 1 1 calc R U . . .
C119 C 0.1183(4) 0.3921(3) -0.06372(18) 0.0940(17) Uani 1 1 d . . . . .
H119 H 0.172807 0.401761 -0.044881 0.113 Uiso 1 1 calc R U . . .
C82 C 0.2766(4) 0.9596(3) 0.7103(2) 0.0952(17) Uani 1 1 d . . . . .
H82A H 0.217239 0.946995 0.693393 0.143 Uiso 1 1 calc R U . . .
H82B H 0.315292 0.963288 0.686416 0.143 Uiso 1 1 calc R U . . .
H82C H 0.300071 1.007896 0.737795 0.143 Uiso 1 1 calc R U . . .
O10A O 0.9166(3) 0.8549(3) 0.8811(2) 0.167(2) Uani 1 1 d G . . . .
H10P H 0.955081 0.896234 0.904159 0.250 Uiso 1 1 d G U . . .
C164 C -0.0796(4) 1.1760(3) 0.4083(2) 0.0941(17) Uani 1 1 d . . . . .
H16A H -0.124689 1.153344 0.425850 0.141 Uiso 1 1 calc R U . . .
H16B H -0.106449 1.185656 0.381134 0.141 Uiso 1 1 calc R U . . .
H16C H -0.032674 1.223567 0.431690 0.141 Uiso 1 1 calc R U . . .
C2 C 0.2919(3) 1.1318(3) 0.9016(2) 0.0926(17) Uani 1 1 d . . . . .
H2A H 0.313915 1.145760 0.937788 0.111 Uiso 1 1 calc R U . . .
H2B H 0.237189 1.083656 0.890579 0.111 Uiso 1 1 calc R U . . .
C40 C 0.0787(4) 0.3640(3) 0.38250(18) 0.0932(17) Uani 1 1 d . . . . .
H40 H 0.124492 0.362079 0.365959 0.112 Uiso 1 1 calc R U . . .
C79 C -0.0749(4) 1.1969(3) 0.9207(2) 0.0935(16) Uani 1 1 d . . . . .
H79A H -0.130445 1.167343 0.928700 0.140 Uiso 1 1 calc R U . . .
H79B H -0.086365 1.220352 0.897417 0.140 Uiso 1 1 calc R U . . .
H79C H -0.033673 1.236066 0.951371 0.140 Uiso 1 1 calc R U . . .
C84 C 0.2998(3) 0.7484(4) 0.5647(2) 0.0977(17) Uani 1 1 d . . . . .
H84A H 0.256765 0.751034 0.540855 0.117 Uiso 1 1 calc R U . . .
H84B H 0.271898 0.698200 0.567987 0.117 Uiso 1 1 calc R U . . .
C141 C 0.7113(3) 0.7680(3) 0.4095(2) 0.0881(15) Uani 1 1 d . . . . .
H14B H 0.682432 0.762083 0.437481 0.132 Uiso 1 1 calc R U . . .
H14C H 0.727011 0.818399 0.408351 0.132 Uiso 1 1 calc R U . . .
H14D H 0.764769 0.761216 0.414081 0.132 Uiso 1 1 calc R U . . .
C116 C -0.0364(3) 0.4636(3) 0.17713(19) 0.1004(18) Uani 1 1 d . . . . .
H11A H -0.058528 0.481163 0.153129 0.151 Uiso 1 1 calc R U . . .
H11B H -0.071884 0.460278 0.202607 0.151 Uiso 1 1 calc R U . . .
H11C H -0.040578 0.413895 0.159641 0.151 Uiso 1 1 calc R U . . .
C18 C 0.3114(4) 0.7848(3) 1.0627(2) 0.0974(17) Uani 1 1 d . . . . .
H18A H 0.337014 0.837228 1.086299 0.117 Uiso 1 1 calc R U . . .
H18B H 0.259318 0.775908 1.039143 0.117 Uiso 1 1 calc R U . . .
C126 C 0.2357(4) 0.3569(3) 0.06889(18) 0.0953(17) Uani 1 1 d . . . . .
H12A H 0.289711 0.350083 0.073713 0.114 Uiso 1 1 calc R U . . .
H12B H 0.252258 0.405337 0.063292 0.114 Uiso 1 1 calc R U . . .
C98 C 0.4616(4) 1.0753(3) 0.3130(2) 0.1003(18) Uani 1 1 d . . . . .
H98A H 0.504924 1.063143 0.296581 0.151 Uiso 1 1 calc R U . . .
H98B H 0.485483 1.129970 0.328491 0.151 Uiso 1 1 calc R U . . .
H98C H 0.407099 1.055868 0.288125 0.151 Uiso 1 1 calc R U . . .
C6 C 0.4916(3) 1.1110(3) 0.8150(2) 0.0946(16) Uani 1 1 d . . . . .
H6A H 0.535197 1.099098 0.798801 0.142 Uiso 1 1 calc R U . . .
H6B H 0.518017 1.164961 0.834281 0.142 Uiso 1 1 calc R U . . .
H6C H 0.440364 1.097604 0.789484 0.142 Uiso 1 1 calc R U . . .
C122 C 0.0174(5) 0.3456(3) -0.1466(2) 0.104(2) Uani 1 1 d . . . . .
C39 C -0.0294(4) 0.2945(3) 0.29732(17) 0.1068(19) Uani 1 1 d . . . . .
H39A H 0.021572 0.288504 0.286890 0.160 Uiso 1 1 calc R U . . .
H39B H -0.042844 0.325868 0.281313 0.160 Uiso 1 1 calc R U . . .
H39C H -0.080530 0.244991 0.287382 0.160 Uiso 1 1 calc R U . . .
C120 C -0.0424(5) 0.3617(3) -0.1212(2) 0.107(2) Uani 1 1 d . . . . .
H120 H -0.097129 0.352006 -0.139831 0.128 Uiso 1 1 calc R U . . .
O20 O 0.0699(5) 0.8609(4) 0.4712(2) 0.219(4) Uani 1 1 d . . . . .
C59 C 0.7810(4) 0.7539(3) 0.7469(2) 0.110(2) Uani 1 1 d . . . . .
H59A H 0.782517 0.705303 0.731469 0.132 Uiso 1 1 calc R U . . .
H59B H 0.738334 0.757281 0.723409 0.132 Uiso 1 1 calc R U . . .
C121 C 0.0983(4) 0.3607(3) -0.1170(2) 0.112(2) Uani 1 1 d . . . . .
H121 H 0.140319 0.349670 -0.133274 0.134 Uiso 1 1 calc R U . . .
C118 C -0.0246(5) 0.3923(3) -0.0682(2) 0.1048(19) Uani 1 1 d . . . . .
H118 H -0.067374 0.402098 -0.051955 0.126 Uiso 1 1 calc R U . . .
C157 C 0.2615(4) 0.9209(4) 0.2010(2) 0.114(2) Uani 1 1 d . . . . .
H15A H 0.200234 0.904515 0.185051 0.171 Uiso 1 1 calc R U . . .
H15B H 0.296906 0.920455 0.175463 0.171 Uiso 1 1 calc R U . . .
H15C H 0.285331 0.971996 0.225321 0.171 Uiso 1 1 calc R U . . .
C133 C 0.1086(4) 0.3548(3) 0.19729(19) 0.0997(17) Uani 1 1 d . . . . .
H13B H 0.089445 0.364358 0.228965 0.150 Uiso 1 1 calc R U . . .
H13C H 0.098285 0.302246 0.184350 0.150 Uiso 1 1 calc R U . . .
H13D H 0.074889 0.364423 0.173080 0.150 Uiso 1 1 calc R U . . .
O24 O 0.5234(5) 0.6217(4) 0.1117(3) 0.197(3) Uani 1 1 d . . . . .
C101 C 0.2555(4) 1.1689(3) 0.3971(2) 0.113(2) Uani 1 1 d . . . . .
H10C H 0.308980 1.216056 0.404019 0.169 Uiso 1 1 calc R U . . .
H10D H 0.214950 1.178414 0.417536 0.169 Uiso 1 1 calc R U . . .
H10E H 0.226739 1.148913 0.361662 0.169 Uiso 1 1 calc R U . . .
N100 N 1.0653(7) 0.8015(7) 0.9488(3) 0.151(3) Uani 1 1 d . . . . .
C42 C 0.1477(4) 0.2924(3) 0.5101(2) 0.112(2) Uani 1 1 d . . . . .
H42A H 0.131735 0.245304 0.516720 0.167 Uiso 1 1 calc R U . . .
H42B H 0.173094 0.289933 0.480362 0.167 Uiso 1 1 calc R U . . .
H42C H 0.094805 0.299676 0.504389 0.167 Uiso 1 1 calc R U . . .
C1 C 0.2706(4) 1.1918(4) 0.8930(3) 0.131(2) Uani 1 1 d . . . . .
H1A H 0.324408 1.239676 0.903982 0.197 Uiso 1 1 calc R U . . .
H1B H 0.226864 1.197526 0.912155 0.197 Uiso 1 1 calc R U . . .
H1C H 0.246516 1.177348 0.857387 0.197 Uiso 1 1 calc R U . . .
C19 C 0.2833(4) 0.7314(4) 1.0911(3) 0.141(3) Uani 1 1 d . . . . .
H19A H 0.256830 0.679517 1.067666 0.211 Uiso 1 1 calc R U . . .
H19B H 0.239816 0.739445 1.109558 0.211 Uiso 1 1 calc R U . . .
H19C H 0.334785 0.740535 1.114619 0.211 Uiso 1 1 calc R U . . .
C125 C 0.1680(4) 0.2921(4) 0.0228(2) 0.126(2) Uani 1 1 d . . . . .
H12C H 0.152454 0.244084 0.028094 0.188 Uiso 1 1 calc R U . . .
H12D H 0.193697 0.291646 -0.006765 0.188 Uiso 1 1 calc R U . . .
H12E H 0.114884 0.299198 0.017774 0.188 Uiso 1 1 calc R U . . .
O200 O 1.0294(6) 0.8442(6) 0.9522(3) 0.277(5) Uani 1 1 d . . . . .
C123 C -0.0026(5) 0.3125(4) -0.20425(19) 0.152(3) Uani 1 1 d . . . . .
H12F H -0.051425 0.261498 -0.215861 0.227 Uiso 1 1 calc R U . . .
H12G H 0.049963 0.310663 -0.215155 0.227 Uiso 1 1 calc R U . . .
H12H H -0.019107 0.344304 -0.218293 0.227 Uiso 1 1 calc R U . . .
C140 C 0.8005(6) 0.7447(4) 0.2669(3) 0.141(3) Uani 1 1 d . . . . .
C83 C 0.3179(4) 0.8048(4) 0.6124(3) 0.152(3) Uani 1 1 d . . . . .
H83A H 0.353153 0.797767 0.637494 0.229 Uiso 1 1 calc R U . . .
H83B H 0.262193 0.800100 0.621970 0.229 Uiso 1 1 calc R U . . .
H83C H 0.350778 0.854839 0.610403 0.229 Uiso 1 1 calc R U . . .
C60 C 0.8693(5) 0.8156(4) 0.7538(3) 0.170(3) Uani 1 1 d . . . . .
H60A H 0.864344 0.862110 0.757381 0.255 Uiso 1 1 calc R U . . .
H60B H 0.894207 0.802964 0.724717 0.255 Uiso 1 1 calc R U . . .
H60C H 0.907884 0.822607 0.783924 0.255 Uiso 1 1 calc R U . . .
O25 O 0.4391(7) 0.5692(6) 0.0421(3) 0.332(6) Uani 1 1 d . . . . .
C400 C 0.8670(9) 0.8072(7) 0.2636(5) 0.177(6) Uani 0.7 1 d . . P A 1
H40A H 0.883107 0.794368 0.231240 0.266 Uiso 0.7 1 calc R U P A 1
H40B H 0.847274 0.846190 0.266722 0.266 Uiso 0.7 1 calc R U P A 1
H40C H 0.918436 0.825860 0.290514 0.266 Uiso 0.7 1 calc R U P A 1
O300 O 1.1425(5) 0.8213(5) 0.9702(3) 0.196(3) Uani 1 1 d . . . . .
O10G O 0.3904(7) 0.3791(5) 0.5094(3) 0.162(4) Uani 0.5 1 d G . P . .
O10H O 0.4045(6) 0.4158(6) 0.0168(4) 0.201(5) Uani 0.5 1 d G . P . .
H10T H 0.439019 0.457551 0.040797 0.302 Uiso 0.5 1 d G U P . .
H10U H 0.431777 0.416189 -0.007646 0.302 Uiso 0.5 1 d G U P . .
C401 C 0.8026(14) 0.7930(16) 0.2472(9) 0.089(7) Uani 0.3 1 d . . P A 2
H40D H 0.827480 0.785799 0.217422 0.134 Uiso 0.3 1 calc R U P A 2
H40E H 0.742614 0.786614 0.237798 0.134 Uiso 0.3 1 calc R U P A 2
H40F H 0.839472 0.843758 0.271306 0.134 Uiso 0.3 1 calc R U P A 2
H162 H -0.048(2) 1.136(2) 0.3160(14) 0.063(11) Uiso 1 1 d . . . . .
H159 H 0.018(3) 1.047(3) 0.2786(18) 0.100(16) Uiso 1 1 d . . . . .
H161 H -0.015(3) 1.100(2) 0.4522(17) 0.086(15) Uiso 1 1 d . . . . .
H77 H -0.041(3) 1.162(3) 0.8255(18) 0.112(18) Uiso 1 1 d . . . . .
H21A H 0.225(3) 0.664(2) 0.3977(16) 0.082(15) Uiso 1 1 d . . . . .
H9 H 0.229(3) 0.686(2) 0.8905(15) 0.058(13) Uiso 1 1 d . . . . .
H160 H 0.048(3) 1.014(2) 0.4162(15) 0.077(13) Uiso 1 1 d . . . . .
H10Y H 0.429300 0.436093 0.540700 0.115 Uiso 1 1 d . U . . .

loop_
_atom_site_aniso_label
_atom_site_aniso_U_11
_atom_site_aniso_U_22
_atom_site_aniso_U_33
_atom_site_aniso_U_23
_atom_site_aniso_U_13
_atom_site_aniso_U_12
Al2 0.0470(7) 0.0490(7) 0.0413(6) 0.0118(5) 0.0158(5) 0.0223(6)
Al1 0.0485(7) 0.0532(7) 0.0432(7) 0.0115(5) 0.0163(5) 0.0225(6)
O14 0.0584(17) 0.0577(16) 0.0505(16) 0.0211(13) 0.0241(14) 0.0335(14)
O10 0.0474(16) 0.0495(15) 0.0512(16) 0.0065(12) 0.0202(13) 0.0186(13)
O6 0.0655(18) 0.0633(18) 0.0540(17) 0.0215(14) 0.0259(15) 0.0337(15)
O2 0.0467(16) 0.0580(17) 0.0513(16) 0.0056(13) 0.0199(13) 0.0197(14)
O15 0.075(2) 0.0788(19) 0.0602(17) 0.0347(15) 0.0341(15) 0.0532(17)
O7 0.076(2) 0.079(2) 0.0625(18) 0.0318(15) 0.0375(16) 0.0526(18)
O3 0.0519(17) 0.0656(18) 0.0476(16) 0.0060(14) 0.0152(13) 0.0140(15)
O11 0.0526(17) 0.0643(18) 0.0420(16) 0.0053(13) 0.0119(13) 0.0140(14)
O9 0.0570(18) 0.0674(19) 0.0653(19) 0.0175(16) 0.0238(15) 0.0295(16)
N22 0.0385(18) 0.0480(18) 0.0419(17) 0.0124(15) 0.0101(14) 0.0184(16)
O1 0.064(2) 0.068(2) 0.076(2) 0.0082(17) 0.0225(17) 0.0303(18)
N10 0.0448(19) 0.0531(19) 0.0437(18) 0.0140(16) 0.0120(15) 0.0229(17)
N16 0.045(2) 0.0484(19) 0.0437(19) 0.0123(15) 0.0132(15) 0.0219(16)
O5 0.074(2) 0.070(2) 0.070(2) 0.0233(17) 0.0312(18) 0.0361(18)
O13 0.099(3) 0.079(2) 0.068(2) 0.0286(19) 0.039(2) 0.055(2)
N4 0.047(2) 0.0480(19) 0.051(2) 0.0131(16) 0.0158(16) 0.0225(17)
N21 0.051(2) 0.054(2) 0.0454(19) 0.0205(17) 0.0172(17) 0.0243(17)
O4 0.065(2) 0.089(2) 0.0509(18) 0.0104(16) 0.0172(16) 0.0011(18)
N15 0.047(2) 0.0514(19) 0.0490(19) 0.0131(16) 0.0184(16) 0.0220(17)
O8 0.127(3) 0.110(3) 0.086(2) 0.059(2) 0.062(2) 0.083(2)
N9 0.055(2) 0.064(2) 0.043(2) 0.0187(18) 0.0194(18) 0.0273(19)
N3 0.047(2) 0.0502(19) 0.058(2) 0.0137(17) 0.0184(17) 0.0207(17)
O12 0.063(2) 0.093(2) 0.0533(19) 0.0115(17) 0.0078(16) -0.0013(18)
O16 0.129(3) 0.123(3) 0.097(2) 0.077(2) 0.064(2) 0.091(3)
N23 0.073(3) 0.069(2) 0.073(2) 0.024(2) 0.022(2) 0.045(2)
N11 0.067(2) 0.076(3) 0.075(3) 0.025(2) 0.026(2) 0.043(2)
O10F 0.099(3) 0.108(3) 0.073(2) 0.027(2) 0.032(2) 0.040(3)
N24 0.067(2) 0.075(3) 0.070(2) 0.021(2) 0.018(2) 0.043(2)
C149 0.044(2) 0.046(2) 0.040(2) 0.0102(18) 0.0109(18) 0.0171(19)
N5 0.079(3) 0.063(2) 0.051(2) 0.0094(19) 0.009(2) 0.026(2)
N6 0.080(3) 0.062(2) 0.049(2) 0.0076(18) 0.010(2) 0.029(2)
N12 0.068(3) 0.071(2) 0.074(3) 0.023(2) 0.019(2) 0.041(2)
N13 0.070(3) 0.075(3) 0.087(3) 0.023(2) 0.017(2) 0.043(2)
C150 0.050(2) 0.065(3) 0.046(2) 0.019(2) 0.0194(19) 0.031(2)
O19 0.151(4) 0.147(4) 0.108(3) 0.078(3) 0.076(3) 0.108(3)
C151 0.047(2) 0.053(2) 0.051(2) 0.0138(19) 0.0146(19) 0.027(2)
N14 0.063(3) 0.110(3) 0.082(3) 0.053(3) 0.033(2) 0.037(2)
O10D 0.105(3) 0.087(3) 0.113(3) 0.031(2) 0.050(3) 0.038(2)
C108 0.047(2) 0.044(2) 0.050(2) 0.0169(19) 0.0152(19) 0.023(2)
C92 0.045(2) 0.041(2) 0.047(2) -0.0002(18) 0.0070(19) 0.0142(19)
C148 0.054(2) 0.044(2) 0.047(2) 0.0155(18) 0.0129(19) 0.021(2)
C67 0.049(2) 0.050(2) 0.046(2) 0.0082(19) 0.008(2) 0.019(2)
C68 0.052(3) 0.064(3) 0.042(2) 0.014(2) 0.0171(19) 0.025(2)
N17 0.106(3) 0.065(3) 0.047(2) 0.0058(19) 0.003(2) 0.032(3)
O10E 0.089(3) 0.120(3) 0.093(3) 0.026(2) 0.043(2) 0.042(2)
C89 0.047(2) 0.047(2) 0.043(2) 0.0045(19) 0.0114(19) 0.012(2)
N25 0.108(4) 0.095(4) 0.089(4) 0.032(3) 0.038(3) 0.057(4)
C93 0.050(2) 0.050(2) 0.050(2) 0.008(2) 0.012(2) 0.020(2)
C102 0.047(2) 0.044(2) 0.053(2) 0.0176(19) 0.018(2) 0.019(2)
C107 0.047(2) 0.046(2) 0.056(2) 0.0218(19) 0.019(2) 0.024(2)
C154 0.058(3) 0.061(3) 0.064(3) 0.015(2) 0.015(2) 0.037(2)
N8 0.090(3) 0.066(2) 0.063(3) 0.016(2) 0.022(2) 0.031(2)
C94 0.045(2) 0.050(2) 0.057(3) 0.005(2) 0.010(2) 0.018(2)
C71 0.046(2) 0.058(3) 0.049(2) 0.015(2) 0.0104(19) 0.023(2)
N7 0.065(3) 0.076(3) 0.107(3) 0.036(2) 0.040(2) 0.031(2)
C115 0.059(3) 0.048(2) 0.044(2) 0.0154(19) 0.009(2) 0.022(2)
C152 0.049(2) 0.059(3) 0.051(2) 0.020(2) 0.014(2) 0.025(2)
C69 0.049(2) 0.057(2) 0.049(2) 0.013(2) 0.0146(19) 0.027(2)
C110 0.063(3) 0.044(2) 0.048(2) 0.0144(19) 0.016(2) 0.024(2)
C27 0.062(3) 0.054(2) 0.050(2) 0.016(2) 0.023(2) 0.029(2)
C109 0.062(3) 0.057(3) 0.050(2) 0.022(2) 0.023(2) 0.030(2)
C88 0.051(3) 0.052(2) 0.057(3) 0.008(2) 0.014(2) 0.019(2)
N2 0.068(3) 0.076(3) 0.103(3) 0.018(2) 0.018(2) 0.038(2)
C86 0.052(3) 0.052(2) 0.049(2) 0.009(2) 0.011(2) 0.013(2)
N1 0.076(3) 0.092(3) 0.078(3) 0.023(2) 0.022(2) 0.033(2)
C66 0.048(2) 0.054(2) 0.048(2) 0.014(2) 0.0100(19) 0.018(2)
C29 0.056(3) 0.054(2) 0.043(2) 0.014(2) 0.013(2) 0.022(2)
C26 0.052(3) 0.049(2) 0.058(3) 0.015(2) 0.019(2) 0.027(2)
C90 0.045(2) 0.058(3) 0.049(2) 0.005(2) 0.011(2) 0.021(2)
C61 0.058(3) 0.053(2) 0.056(3) 0.020(2) 0.014(2) 0.022(2)
C147 0.060(3) 0.055(3) 0.052(2) 0.017(2) 0.014(2) 0.022(2)
C155 0.070(3) 0.069(3) 0.066(3) 0.028(2) 0.020(2) 0.043(3)
C106 0.058(3) 0.058(3) 0.062(3) 0.020(2) 0.025(2) 0.032(2)
C72 0.066(3) 0.068(3) 0.054(3) 0.022(2) 0.022(2) 0.035(2)
N18 0.108(4) 0.075(3) 0.054(3) 0.001(2) -0.003(2) 0.042(3)
C74 0.056(3) 0.065(3) 0.065(3) 0.017(2) 0.018(2) 0.033(2)
C25 0.040(2) 0.045(2) 0.069(3) 0.016(2) 0.015(2) 0.018(2)
C73 0.070(3) 0.065(3) 0.060(3) 0.023(2) 0.016(2) 0.038(3)
C8 0.052(3) 0.056(3) 0.061(3) -0.002(2) 0.008(2) 0.018(2)
C70 0.063(3) 0.073(3) 0.056(3) 0.021(2) 0.025(2) 0.037(3)
C143 0.065(3) 0.052(2) 0.058(3) 0.025(2) 0.019(2) 0.029(2)
C85 0.052(3) 0.066(3) 0.058(3) 0.017(2) 0.010(2) 0.017(2)
C51 0.066(3) 0.048(2) 0.069(3) 0.023(2) 0.026(2) 0.034(2)
C10 0.050(3) 0.050(2) 0.057(3) -0.004(2) 0.008(2) 0.015(2)
C28 0.064(3) 0.046(2) 0.047(2) 0.0095(19) 0.015(2) 0.024(2)
N19 0.115(4) 0.080(3) 0.065(3) 0.017(2) 0.025(3) 0.050(3)
C11 0.047(3) 0.055(3) 0.056(3) -0.001(2) 0.005(2) 0.015(2)
C50 0.065(3) 0.048(2) 0.062(3) 0.016(2) 0.017(2) 0.028(2)
C52 0.062(3) 0.053(3) 0.072(3) 0.026(2) 0.025(2) 0.034(2)
C53 0.065(3) 0.055(3) 0.075(3) 0.027(2) 0.027(3) 0.038(2)
C153 0.065(3) 0.071(3) 0.057(3) 0.022(2) 0.022(2) 0.040(2)
C158 0.060(3) 0.063(3) 0.067(3) 0.019(2) 0.017(2) 0.038(2)
C33 0.070(3) 0.052(3) 0.047(2) 0.014(2) 0.017(2) 0.026(2)
C156 0.066(3) 0.076(3) 0.056(3) 0.030(2) 0.025(2) 0.039(3)
C134 0.078(3) 0.061(3) 0.068(3) 0.032(2) 0.034(3) 0.050(3)
C32 0.079(3) 0.050(3) 0.041(2) 0.008(2) 0.015(2) 0.025(2)
C105 0.044(3) 0.064(3) 0.087(3) 0.030(3) 0.023(2) 0.022(2)
C96 0.050(3) 0.057(3) 0.066(3) 0.004(2) 0.004(2) 0.023(2)
N20 0.089(3) 0.077(3) 0.132(4) 0.047(3) 0.063(3) 0.039(3)
C99 0.059(3) 0.066(3) 0.064(3) 0.015(2) 0.017(2) 0.032(2)
C75 0.060(3) 0.065(3) 0.070(3) 0.021(2) 0.019(2) 0.037(2)
C114 0.071(3) 0.057(3) 0.047(3) 0.016(2) 0.008(2) 0.019(2)
C91 0.055(3) 0.076(3) 0.051(3) 0.015(2) 0.023(2) 0.019(2)
C160 0.065(3) 0.068(3) 0.072(3) 0.028(3) 0.021(2) 0.040(3)
C12 0.054(3) 0.058(3) 0.056(3) 0.000(2) 0.008(2) 0.017(2)
C130 0.086(3) 0.056(3) 0.058(3) 0.022(2) 0.027(3) 0.045(3)
C20 0.047(3) 0.047(2) 0.066(3) 0.007(2) 0.007(2) 0.015(2)
C112 0.093(4) 0.058(3) 0.043(3) 0.011(2) 0.010(3) 0.033(3)
C13 0.057(3) 0.070(3) 0.058(3) 0.005(2) 0.009(2) 0.024(3)
C161 0.060(3) 0.060(3) 0.074(3) 0.017(3) 0.016(2) 0.030(2)
C35 0.063(3) 0.058(3) 0.050(3) 0.012(2) 0.007(2) 0.017(2)
C95 0.053(3) 0.063(3) 0.065(3) 0.008(2) 0.017(2) 0.027(2)
C136 0.088(4) 0.067(3) 0.077(3) 0.037(3) 0.043(3) 0.053(3)
O10B 0.126(4) 0.184(5) 0.079(3) 0.019(3) 0.028(2) 0.092(3)
C65 0.069(3) 0.066(3) 0.057(3) 0.018(2) 0.017(2) 0.028(3)
C135 0.074(3) 0.062(3) 0.069(3) 0.030(2) 0.030(3) 0.047(3)
C49 0.072(3) 0.052(3) 0.071(3) 0.023(2) 0.030(3) 0.035(2)
C104 0.047(3) 0.058(3) 0.083(3) 0.024(3) 0.013(2) 0.012(2)
C111 0.080(3) 0.058(3) 0.043(2) 0.014(2) 0.019(2) 0.031(3)
C103 0.051(3) 0.049(2) 0.063(3) 0.009(2) 0.013(2) 0.015(2)
C81 0.072(3) 0.077(3) 0.071(3) 0.026(3) 0.023(3) 0.044(3)
C3 0.052(3) 0.060(3) 0.074(3) -0.001(3) 0.005(2) 0.017(2)
C30 0.067(3) 0.060(3) 0.047(3) 0.013(2) 0.011(2) 0.016(2)
C163 0.060(3) 0.057(3) 0.081(3) 0.020(2) 0.015(2) 0.031(2)
C142 0.073(3) 0.073(3) 0.074(3) 0.034(3) 0.034(3) 0.046(3)
C9 0.051(3) 0.057(3) 0.060(3) 0.000(2) 0.010(2) 0.015(2)
C146 0.074(3) 0.069(3) 0.061(3) 0.032(2) 0.020(2) 0.028(3)
C44 0.087(4) 0.051(3) 0.062(3) 0.015(2) 0.016(3) 0.034(3)
C129 0.084(4) 0.064(3) 0.077(3) 0.030(3) 0.036(3) 0.048(3)
O10C 0.093(3) 0.137(4) 0.181(5) 0.079(4) 0.033(3) 0.027(3)
C57 0.067(3) 0.061(3) 0.072(3) 0.024(2) 0.023(3) 0.035(3)
C55 0.065(3) 0.056(3) 0.095(4) 0.034(3) 0.033(3) 0.034(3)
C46 0.082(3) 0.053(3) 0.062(3) 0.017(2) 0.021(3) 0.029(3)
159 0.082(4) 0.079(3) 0.075(3) 0.028(3) 0.020(3) 0.048(3)
C31 0.068(3) 0.052(3) 0.054(3) 0.010(2) 0.006(2) 0.010(2)
C78 0.066(3) 0.059(3) 0.086(3) 0.023(3) 0.021(3) 0.032(3)
C113 0.075(3) 0.052(3) 0.054(3) 0.008(2) 0.001(2) 0.014(2)
C48 0.083(3) 0.056(3) 0.062(3) 0.025(2) 0.028(3) 0.033(3)
C16 0.061(3) 0.071(3) 0.053(3) 0.008(2) 0.008(2) 0.014(3)
C24 0.058(3) 0.060(3) 0.082(3) 0.025(2) 0.025(3) 0.030(2)
C15 0.063(3) 0.069(3) 0.058(3) 0.007(2) 0.001(2) 0.022(3)
C87 0.065(3) 0.067(3) 0.076(3) 0.028(2) 0.017(2) 0.025(3)
C4 0.053(3) 0.064(3) 0.078(3) 0.001(3) 0.015(2) 0.028(2)
C56 0.061(3) 0.056(3) 0.085(3) 0.025(2) 0.022(3) 0.030(2)
C145 0.100(4) 0.077(3) 0.078(3) 0.044(3) 0.021(3) 0.047(3)
C36 0.083(4) 0.075(3) 0.061(3) 0.023(3) 0.015(3) 0.042(3)
C139 0.072(3) 0.067(3) 0.090(4) 0.036(3) 0.036(3) 0.044(3)
C7 0.057(3) 0.064(3) 0.072(3) 0.007(2) 0.016(2) 0.026(3)
C45 0.092(4) 0.061(3) 0.063(3) 0.022(2) 0.029(3) 0.046(3)
C131 0.088(4) 0.060(3) 0.061(3) 0.021(2) 0.029(3) 0.040(3)
C38 0.080(4) 0.073(3) 0.051(3) 0.015(2) 0.005(3) 0.019(3)
C14 0.059(3) 0.072(3) 0.065(3) 0.007(3) 0.016(2) 0.022(3)
N26 0.145(7) 0.230(9) 0.086(5) 0.076(5) 0.062(4) 0.130(7)
C76 0.093(4) 0.086(3) 0.073(3) 0.027(3) 0.027(3) 0.055(3)
C80 0.069(3) 0.081(3) 0.075(3) 0.025(3) 0.025(3) 0.038(3)
C62 0.087(4) 0.065(3) 0.083(3) 0.033(3) 0.026(3) 0.038(3)
C97 0.062(3) 0.063(3) 0.061(3) 0.014(2) 0.011(2) 0.027(2)
C54 0.077(3) 0.066(3) 0.092(4) 0.035(3) 0.044(3) 0.044(3)
C138 0.084(4) 0.065(3) 0.102(4) 0.041(3) 0.047(3) 0.047(3)
C100 0.055(3) 0.069(3) 0.113(4) 0.015(3) 0.015(3) 0.030(3)
C132 0.097(4) 0.062(3) 0.071(3) 0.029(3) 0.035(3) 0.044(3)
C162 0.083(4) 0.075(3) 0.088(4) 0.036(3) 0.020(3) 0.051(3)
N27 0.141(6) 0.186(8) 0.108(6) 0.018(6) 0.047(5) 0.091(6)
C128 0.113(4) 0.075(3) 0.061(3) 0.027(3) 0.037(3) 0.065(3)
O17 0.199(5) 0.104(4) 0.125(4) 0.026(3) 0.029(4) 0.058(4)
C444 0.096(4) 0.075(3) 0.078(3) 0.040(3) 0.034(3) 0.054(3)
C37 0.075(3) 0.076(3) 0.063(3) 0.020(3) 0.000(3) 0.028(3)
C127 0.099(4) 0.069(3) 0.072(3) 0.026(3) 0.024(3) 0.052(3)
C21 0.054(3) 0.061(3) 0.088(3) 0.007(3) 0.007(3) 0.018(3)
C5 0.064(3) 0.068(3) 0.076(3) 0.010(3) 0.015(3) 0.029(3)
C137 0.097(4) 0.078(3) 0.098(4) 0.051(3) 0.061(3) 0.059(3)
C63 0.105(4) 0.073(3) 0.079(4) 0.038(3) 0.021(3) 0.041(3)
C23 0.048(3) 0.071(3) 0.117(4) 0.037(3) 0.030(3) 0.028(3)
C64 0.091(4) 0.076(3) 0.067(3) 0.036(3) 0.020(3) 0.030(3)
O18 0.123(4) 0.135(4) 0.235(6) 0.035(4) 0.017(4) 0.082(4)
O21 0.108(4) 0.265(8) 0.104(4) 0.022(4) 0.019(3) 0.066(5)
C22 0.047(3) 0.060(3) 0.125(5) 0.021(3) 0.008(3) 0.013(2)
O23 0.176(5) 0.233(7) 0.132(4) 0.097(5) 0.087(4) 0.114(5)
C77 0.096(4) 0.085(4) 0.087(4) 0.035(3) 0.027(3) 0.056(3)
O22 0.118(4) 0.212(6) 0.129(4) 0.035(4) 0.037(3) 0.085(4)
C117 0.108(4) 0.070(3) 0.048(3) 0.005(2) -0.002(3) 0.034(3)
C17 0.072(3) 0.097(4) 0.071(3) 0.021(3) 0.009(3) 0.027(3)
C58 0.062(3) 0.085(4) 0.098(4) 0.026(3) 0.018(3) 0.030(3)
O100 0.148(6) 0.283(9) 0.131(5) 0.024(5) 0.036(4) 0.099(6)
C47 0.090(4) 0.076(3) 0.074(3) 0.023(3) 0.023(3) 0.018(3)
C34 0.056(3) 0.106(4) 0.071(3) 0.019(3) 0.008(3) -0.001(3)
C43 0.115(4) 0.079(3) 0.066(3) 0.019(3) 0.026(3) 0.050(3)
C41 0.062(3) 0.104(4) 0.057(3) 0.004(3) 0.003(3) 0.007(3)
C119 0.089(4) 0.090(4) 0.053(3) 0.004(3) 0.008(3) 0.010(3)
C82 0.109(4) 0.118(4) 0.103(4) 0.068(4) 0.055(4) 0.067(4)
O10A 0.104(4) 0.156(5) 0.181(5) 0.050(4) 0.036(4) 0.008(3)
C164 0.109(4) 0.085(4) 0.112(4) 0.029(3) 0.034(3) 0.068(3)
C2 0.058(3) 0.079(4) 0.123(5) 0.013(3) 0.017(3) 0.029(3)
C40 0.074(4) 0.115(4) 0.057(3) 0.010(3) 0.014(3) 0.023(3)
C79 0.107(4) 0.073(3) 0.112(4) 0.024(3) 0.034(3) 0.055(3)
C84 0.076(4) 0.133(5) 0.099(4) 0.057(4) 0.030(3) 0.047(4)
C141 0.076(4) 0.088(4) 0.111(4) 0.039(3) 0.029(3) 0.042(3)
C116 0.059(3) 0.118(5) 0.073(3) 0.019(3) 0.005(3) 0.003(3)
C18 0.089(4) 0.108(4) 0.097(4) 0.041(4) 0.035(3) 0.040(4)
C126 0.138(5) 0.097(4) 0.065(3) 0.023(3) 0.031(3) 0.069(4)
C98 0.109(4) 0.132(5) 0.102(4) 0.060(4) 0.036(4) 0.079(4)
C6 0.095(4) 0.105(4) 0.104(4) 0.040(4) 0.031(3) 0.059(4)
C122 0.126(6) 0.080(4) 0.056(4) 0.018(3) 0.003(4) 0.007(4)
C39 0.110(5) 0.119(5) 0.057(3) 0.011(3) 0.003(3) 0.035(4)
C120 0.155(6) 0.083(4) 0.066(4) 0.018(3) -0.017(4) 0.050(4)
O20 0.360(10) 0.318(9) 0.151(5) 0.113(5) 0.135(6) 0.279(9)
C59 0.092(4) 0.096(4) 0.136(5) 0.040(4) 0.052(4) 0.031(4)
C121 0.108(5) 0.109(5) 0.060(4) 0.011(3) 0.022(3) 0.005(4)
C118 0.154(6) 0.098(4) 0.064(4) 0.007(3) -0.004(4) 0.077(4)
C157 0.122(5) 0.157(6) 0.117(5) 0.081(5) 0.061(4) 0.084(5)
C133 0.115(5) 0.095(4) 0.083(4) 0.029(3) 0.036(3) 0.041(4)
O24 0.244(8) 0.223(7) 0.164(6) 0.053(5) 0.028(5) 0.155(6)
C101 0.090(4) 0.101(4) 0.174(6) 0.049(4) 0.047(4) 0.064(4)
N100 0.174(9) 0.259(11) 0.106(6) 0.098(7) 0.091(7) 0.146(10)
C42 0.137(5) 0.102(4) 0.074(4) 0.007(3) 0.015(4) 0.051(4)
C1 0.110(5) 0.124(5) 0.205(7) 0.065(5) 0.071(5) 0.083(5)
C19 0.120(6) 0.181(7) 0.176(7) 0.114(6) 0.075(5) 0.076(5)
C125 0.162(6) 0.134(5) 0.067(4) 0.014(4) 0.021(4) 0.067(5)
O200 0.417(12) 0.448(12) 0.274(8) 0.253(9) 0.261(9) 0.368(11)
C123 0.181(7) 0.137(6) 0.049(3) 0.016(4) 0.001(4) 0.003(5)
C140 0.165(7) 0.106(5) 0.171(7) 0.073(5) 0.126(6) 0.048(5)
C83 0.103(5) 0.175(7) 0.138(6) 0.001(6) 0.037(5) 0.058(5)
C60 0.151(7) 0.118(6) 0.215(9) 0.066(6) 0.104(6) 0.020(5)
O25 0.354(12) 0.363(12) 0.156(6) -0.097(7) -0.040(7) 0.187(10)
C400 0.182(14) 0.131(10) 0.175(14) 0.045(9) 0.113(13) 0.023(12)
O300 0.168(6) 0.270(8) 0.149(6) 0.073(5) 0.079(5) 0.090(7)
O10G 0.205(10) 0.128(7) 0.197(10) 0.068(7) 0.109(9) 0.097(8)
O10H 0.166(9) 0.158(9) 0.272(13) 0.080(9) 0.164(10) 0.042(8)
C401 0.080(15) 0.14(2) 0.106(16) 0.070(16) 0.057(14) 0.076(17)

loop_
_atom_type_symbol
_atom_type_description
_atom_type_scat_dispersion_real
_atom_type_scat_dispersion_imag
_atom_type_scat_source
C C 0.0033 0.0016 'International Tables Vol C Tables 4.2.6.8 and 6.1.1.4'
H H 0.0000 0.0000 'International Tables Vol C Tables 4.2.6.8 and 6.1.1.4'
Al Al 0.0645 0.0514 'International Tables Vol C Tables 4.2.6.8 and 6.1.1.4'
N N 0.0061 0.0033 'International Tables Vol C Tables 4.2.6.8 and 6.1.1.4'
O O 0.0106 0.0060 'International Tables Vol C Tables 4.2.6.8 and 6.1.1.4'

loop_
_geom_angle_atom_site_label_1
_geom_angle_atom_site_label_2
_geom_angle_atom_site_label_3
_geom_angle
_geom_angle_site_symmetry_1
_geom_angle_site_symmetry_3
_geom_angle_publ_flag
O15 Al2 O11 95.38(16) . . ?
O15 Al2 O10 92.58(15) . . ?
O11 Al2 O10 169.64(13) . . ?
O15 Al2 O14 168.09(12) . . ?
O11 Al2 O14 87.93(15) . . ?
O10 Al2 O14 85.61(14) . . ?
O15 Al2 N16 97.63(13) . . ?
O11 Al2 N16 92.13(14) . . ?
O10 Al2 N16 80.23(14) . . ?
O14 Al2 N16 93.67(13) . . ?
O15 Al2 N22 90.06(13) . . ?
O11 Al2 N22 93.08(13) . . ?
O10 Al2 N22 93.52(13) . . ?
O14 Al2 N22 78.32(12) . . ?
N16 Al2 N22 170.27(14) . . ?
O7 Al1 O3 95.85(16) . . ?
O7 Al1 O2 91.63(15) . . ?
O3 Al1 O2 170.35(13) . . ?
O7 Al1 O6 168.20(12) . . ?
O3 Al1 O6 87.62(15) . . ?
O2 Al1 O6 86.26(14) . . ?
O7 Al1 N4 98.42(13) . . ?
O3 Al1 N4 92.36(14) . . ?
O2 Al1 N4 80.49(14) . . ?
O6 Al1 N4 92.69(13) . . ?
O7 Al1 N10 89.98(13) . . ?
O3 Al1 N10 91.92(14) . . ?
O2 Al1 N10 94.18(14) . . ?
O6 Al1 N10 78.62(13) . . ?
N4 Al1 N10 170.14(14) . . ?
C149 O14 Al2 118.3(2) . . ?
C108 O10 Al2 114.4(2) . . ?
C67 O6 Al1 118.0(3) . . ?
C26 O2 Al1 114.4(2) . . ?
C152 O15 Al2 133.0(3) . . ?
C71 O7 Al1 133.4(3) . . ?
C29 O3 Al1 130.8(3) . . ?
C115 O11 Al2 129.6(3) . . ?
C90 O9 C94 120.8(3) . . ?
C150 N22 N21 120.1(3) . . ?
C150 N22 Al2 127.9(3) . . ?
N21 N22 Al2 112.0(2) . . ?
C12 O1 C9 121.6(4) . . ?
C68 N10 N9 120.1(3) . . ?
C68 N10 Al1 128.2(3) . . ?
N9 N10 Al1 111.6(2) . . ?
C109 N16 N15 118.5(3) . . ?
C109 N16 Al2 126.7(3) . . ?
N15 N16 Al2 114.8(2) . . ?
C53 O5 C49 120.1(3) . . ?
C136 O13 C129 120.9(4) . . ?
C27 N4 N3 118.0(3) . . ?
C27 N4 Al1 127.2(3) . . ?
N3 N4 Al1 114.8(2) . . ?
C149 N21 N22 113.2(3) . . ?
C149 N21 H21A 122(3) . . ?
N22 N21 H21A 125(3) . . ?
C30 O4 C34 117.8(3) . . ?
C108 N15 N16 107.4(3) . . ?
C72 O8 C82 118.6(3) . . ?
C67 N9 N10 113.7(3) . . ?
C67 N9 H9 127(3) . . ?
N10 N9 H9 119(3) . . ?
C26 N3 N4 106.9(3) . . ?
C114 O12 C116 117.5(3) . . ?
C156 O16 C157 118.9(4) . . ?
N24 N23 C154 114.2(4) . . ?
N12 N11 C74 114.9(4) . . ?
N23 N24 C158 114.8(4) . . ?
O14 C149 N21 118.0(3) . . ?
O14 C149 C148 119.5(3) . . ?
N21 C149 C148 122.6(3) . . ?
N6 N5 C32 115.5(4) . . ?
N5 N6 C35 112.6(4) . . ?
N11 N12 C75 114.5(4) . . ?
C96 N13 C100 122.9(4) . . ?
C96 N13 H13A 118.5 . . ?
C100 N13 H13A 118.5 . . ?
N22 C150 C151 122.7(3) . . ?
N22 C150 H150 118.6 . . ?
C151 C150 H150 118.6 . . ?
C153 C151 C152 119.1(4) . . ?
C153 C151 C150 118.7(3) . . ?
C152 C151 C150 122.2(3) . . ?
C85 N14 C84 126.5(4) . . ?
C85 N14 H14A 116.7 . . ?
C84 N14 H14A 116.7 . . ?
H10H O10D H10I 104.5 . . ?
O10 C108 N15 123.1(3) . . ?
O10 C108 C107 116.0(3) . . ?
N15 C108 C107 120.8(3) . . ?
C93 C92 C89 118.9(3) . . ?
C93 C92 C102 120.1(3) . . ?
C89 C92 C102 120.6(3) . . ?
C147 C148 C143 119.9(4) . . ?
C147 C148 C149 122.0(3) . . ?
C143 C148 C149 118.1(3) . . ?
O6 C67 N9 118.0(4) . . ?
O6 C67 C66 120.1(3) . . ?
N9 C67 C66 121.9(4) . . ?
N10 C68 C69 122.5(3) . . ?
N10 C68 H68 118.7 . . ?
C69 C68 H68 118.7 . . ?
N18 N17 C112 115.2(4) . . ?
H10J O10E H10K 104.5 . . ?
C90 C89 C92 119.9(4) . . ?
C90 C89 C88 116.0(4) . . ?
C92 C89 C88 124.1(4) . . ?
O17 N25 O19 121.8(6) . . ?
O17 N25 O18 119.5(6) . . ?
O19 N25 O18 118.4(6) . . ?
C92 C93 C94 119.5(4) . . ?
C92 C93 C99 124.5(4) . . ?
C94 C93 C99 116.0(4) . . ?
C103 C102 C107 119.1(3) . . ?
C103 C102 C92 116.5(3) . . ?
C107 C102 C92 124.4(3) . . ?
C106 C107 C102 118.6(4) . . ?
C106 C107 C108 121.3(3) . . ?
C102 C107 C108 120.0(3) . . ?
C153 C154 N23 116.8(4) . . ?
C153 C154 C155 120.3(3) . . ?
N23 C154 C155 122.8(4) . . ?
C44 N8 C43 123.6(4) . . ?
C44 N8 H8 118.2 . . ?
C43 N8 H8 118.2 . . ?
C95 C94 O9 116.7(4) . . ?
C95 C94 C93 122.8(4) . . ?
O9 C94 C93 120.5(4) . . ?
O7 C71 C69 123.7(4) . . ?
O7 C71 C72 118.3(3) . . ?
C69 C71 C72 117.9(3) . . ?
C55 N7 C59 122.7(5) . . ?
C55 N7 H7 118.7 . . ?
C59 N7 H7 118.7 . . ?
O11 C115 C110 124.4(4) . . ?
O11 C115 C114 117.5(3) . . ?
C110 C115 C114 118.1(4) . . ?
O15 C152 C151 123.9(4) . . ?
O15 C152 C156 118.0(3) . . ?
C151 C152 C156 118.0(3) . . ?
C70 C69 C71 119.3(4) . . ?
C70 C69 C68 118.8(4) . . ?
C71 C69 C68 121.9(3) . . ?
C111 C110 C115 119.5(4) . . ?
C111 C110 C109 118.8(4) . . ?
C115 C110 C109 121.7(3) . . ?
N4 C27 C28 123.0(3) . . ?
N4 C27 H27 118.5 . . ?
C28 C27 H27 118.5 . . ?
N16 C109 C110 123.3(3) . . ?
N16 C109 H109 118.3 . . ?
C110 C109 H109 118.3 . . ?
C86 C88 C89 123.4(4) . . ?
C86 C88 H88 118.3 . . ?
C89 C88 H88 118.3 . . ?
C3 N2 C2 124.0(4) . . ?
C3 N2 H2 118.0 . . ?
C2 N2 H2 118.0 . . ?
C88 C86 C85 119.0(4) . . ?
C88 C86 C87 122.2(4) . . ?
C85 C86 C87 118.8(4) . . ?
C16 N1 C18 122.8(4) . . ?
C16 N1 H1 118.6 . . ?
C18 N1 H1 118.6 . . ?
C65 C66 C61 119.9(4) . . ?
C65 C66 C67 122.2(4) . . ?
C61 C66 C67 117.9(4) . . ?
O3 C29 C28 123.9(4) . . ?
O3 C29 C30 117.9(3) . . ?
C28 C29 C30 118.3(4) . . ?
O2 C26 N3 123.4(4) . . ?
O2 C26 C25 115.6(3) . . ?
N3 C26 C25 120.9(3) . . ?
O9 C90 C91 117.0(4) . . ?
O9 C90 C89 120.3(4) . . ?
C91 C90 C89 122.7(4) . . ?
C62 C61 C66 117.9(4) . . ?
C62 C61 C51 116.5(4) . . ?
C66 C61 C51 125.6(4) . . ?
C146 C147 C148 121.2(4) . . ?
C146 C147 H147 119.4 . . ?
C148 C147 H147 119.4 . . ?
C156 C155 C154 119.3(4) . . ?
C156 C155 H155 120.4 . . ?
C154 C155 H155 120.4 . . ?
C105 C106 C107 121.1(4) . . ?
C105 C106 H106 119.4 . . ?
C107 C106 H106 119.4 . . ?
C73 C72 O8 124.9(4) . . ?
C73 C72 C71 121.1(4) . . ?
O8 C72 C71 113.9(3) . . ?
N17 N18 C117 112.7(4) . . ?
C70 C74 C73 120.2(4) . . ?
C70 C74 N11 116.9(4) . . ?
C73 C74 N11 122.8(4) . . ?
C24 C25 C20 119.0(4) . . ?
C24 C25 C26 121.3(4) . . ?
C20 C25 C26 119.7(3) . . ?
C72 C73 C74 120.1(4) . . ?
C72 C73 H73 119.9 . . ?
C74 C73 H73 119.9 . . ?
C10 C8 C9 120.3(4) . . ?
C10 C8 C7 124.8(4) . . ?
C9 C8 C7 114.9(4) . . ?
C74 C70 C69 121.1(4) . . ?
C74 C70 H70 119.4 . . ?
C69 C70 H70 119.4 . . ?
C444 C143 C148 117.4(4) . . ?
C444 C143 C134 117.3(4) . . ?
C148 C143 C134 125.3(3) . . ?
N14 C85 C91 121.3(4) . . ?
N14 C85 C86 119.6(4) . . ?
C91 C85 C86 119.1(4) . . ?
C50 C51 C52 119.2(4) . . ?
C50 C51 C61 121.2(4) . . ?
C52 C51 C61 119.4(4) . . ?
C11 C10 C8 118.6(4) . . ?
C11 C10 C20 121.3(4) . . ?
C8 C10 C20 119.8(4) . . ?
C33 C28 C29 119.6(4) . . ?
C33 C28 C27 118.2(4) . . ?
C29 C28 C27 122.2(3) . . ?
C127 N19 C126 123.7(5) . . ?
C127 N19 H19 118.2 . . ?
C126 N19 H19 118.2 . . ?
C10 C11 C12 120.0(4) . . ?
C10 C11 C13 124.4(4) . . ?
C12 C11 C13 115.6(4) . . ?
C51 C50 C49 119.4(4) . . ?
C51 C50 C48 125.6(4) . . ?
C49 C50 C48 115.0(4) . . ?
C51 C52 C53 118.7(4) . . ?
C51 C52 C57 125.5(4) . . ?
C53 C52 C57 115.7(4) . . ?
O5 C53 C54 115.5(4) . . ?
O5 C53 C52 121.5(4) . . ?
C54 C53 C52 123.0(5) . . ?
C154 C153 C151 121.4(4) . . ?
C154 C153 H153 119.3 . . ?
C151 C153 H153 119.3 . . ?
159 C158 C160 120.0(4) . . ?
159 C158 N24 116.3(4) . . ?
C160 C158 N24 123.5(4) . . ?
C32 C33 C28 120.8(4) . . ?
C32 C33 H33 119.6 . . ?
C28 C33 H33 119.6 . . ?
C155 C156 O16 125.0(4) . . ?
C155 C156 C152 121.9(4) . . ?
O16 C156 C152 113.1(3) . . ?
C130 C134 C135 119.1(4) . . ?
C130 C134 C143 121.2(4) . . ?
C135 C134 C143 119.4(4) . . ?
C33 C32 C31 119.6(4) . . ?
C33 C32 N5 115.4(4) . . ?
C31 C32 N5 125.0(4) . . ?
C106 C105 C104 119.4(4) . . ?
C106 C105 H105 120.3 . . ?
C104 C105 H105 120.3 . . ?
N13 C96 C95 121.7(4) . . ?
N13 C96 C97 119.3(4) . . ?
C95 C96 C97 119.0(4) . . ?
C138 N20 C140 123.7(5) . . ?
C138 N20 H20 118.1 . . ?
C140 N20 H20 118.1 . . ?
C97 C99 C93 123.3(4) . . ?
C97 C99 H99 118.4 . . ?
C93 C99 H99 118.4 . . ?
C81 C75 C76 119.3(4) . . ?
C81 C75 N12 124.5(4) . . ?
C76 C75 N12 116.0(4) . . ?
O12 C114 C113 125.8(4) . . ?
O12 C114 C115 113.8(3) . . ?
C113 C114 C115 120.4(4) . . ?
C90 C91 C85 119.9(4) . . ?
C90 C91 H91 120.1 . . ?
C85 C91 H91 120.1 . . ?
C161 C160 C158 119.3(4) . . ?
C161 C160 H160 122(2) . . ?
C158 C160 H160 118(2) . . ?
O1 C12 C14 117.5(4) . . ?
O1 C12 C11 120.1(4) . . ?
C14 C12 C11 122.4(5) . . ?
C134 C130 C131 125.4(4) . . ?
C134 C130 C129 120.4(4) . . ?
C131 C130 C129 114.3(4) . . ?
C21 C20 C25 119.1(4) . . ?
C21 C20 C10 116.3(4) . . ?
C25 C20 C10 124.6(4) . . ?
C111 C112 C113 120.3(4) . . ?
C111 C112 N17 116.3(4) . . ?
C113 C112 N17 123.3(4) . . ?
C15 C13 C11 123.5(4) . . ?
C15 C13 H13 118.3 . . ?
C11 C13 H13 118.3 . . ?
C163 C161 C160 121.7(5) . . ?
C163 C161 H161 119(2) . . ?
C160 C161 H161 119(2) . . ?
C41 C35 C36 119.1(4) . . ?
C41 C35 N6 124.6(4) . . ?
C36 C35 N6 116.3(4) . . ?
C94 C95 C96 120.1(4) . . ?
C94 C95 H95 119.9 . . ?
C96 C95 H95 119.9 . . ?
O13 C136 C137 116.5(4) . . ?
O13 C136 C135 121.2(4) . . ?
C137 C136 C135 122.3(5) . . ?
C64 C65 C66 120.7(4) . . ?
C64 C65 H65 119.6 . . ?
C66 C65 H65 119.6 . . ?
C134 C135 C142 125.4(4) . . ?
C134 C135 C136 118.7(4) . . ?
C142 C135 C136 115.8(4) . . ?
C45 C49 O5 115.4(4) . . ?
C45 C49 C50 123.6(4) . . ?
O5 C49 C50 121.1(4) . . ?
C103 C104 C105 120.5(4) . . ?
C103 C104 H104 119.7 . . ?
C105 C104 H104 119.7 . . ?
C112 C111 C110 121.1(4) . . ?
C112 C111 H111 119.4 . . ?
C110 C111 H111 119.4 . . ?
C104 C103 C102 121.2(4) . . ?
C104 C103 H103 119.4 . . ?
C102 C103 H103 119.4 . . ?
C75 C81 C80 119.9(4) . . ?
C75 C81 H81 120.1 . . ?
C80 C81 H81 120.1 . . ?
N2 C3 C4 119.9(4) . . ?
N2 C3 C5 120.5(5) . . ?
C4 C3 C5 119.6(4) . . ?
C31 C30 O4 125.5(4) . . ?
C31 C30 C29 120.4(4) . . ?
O4 C30 C29 114.1(3) . . ?
C161 C163 C162 118.1(4) . . ?
C161 C163 C164 121.9(4) . . ?
C162 C163 C164 120.0(4) . . ?
C139 C142 C135 123.5(4) . . ?
C139 C142 H142 118.2 . . ?
C135 C142 H142 118.2 . . ?
O1 C9 C4 117.3(4) . . ?
O1 C9 C8 119.4(4) . . ?
C4 C9 C8 123.3(5) . . ?
C145 C146 C147 119.6(4) . . ?
C145 C146 H146 120.2 . . ?
C147 C146 H146 120.2 . . ?
N8 C44 C45 120.0(4) . . ?
N8 C44 C46 120.7(5) . . ?
C45 C44 C46 119.3(4) . . ?
C128 C129 O13 115.9(4) . . ?
C128 C129 C130 124.5(5) . . ?
O13 C129 C130 119.6(4) . . ?
H10N O10C H10O 104.5 . . ?
C56 C57 C52 122.9(4) . . ?
C56 C57 H57 118.5 . . ?
C52 C57 H57 118.5 . . ?
N7 C55 C54 120.9(4) . . ?
N7 C55 C56 119.6(5) . . ?
C54 C55 C56 119.5(4) . . ?
C48 C46 C44 118.6(4) . . ?
C48 C46 C47 122.7(4) . . ?
C44 C46 C47 118.7(4) . . ?
C158 159 C162 119.5(5) . . ?
C158 159 H159 117(2) . . ?
C162 159 H159 124(3) . . ?
C30 C31 C32 121.2(4) . . ?
C30 C31 H31 119.4 . . ?
C32 C31 H31 119.4 . . ?
C80 C78 C77 118.6(4) . . ?
C80 C78 C79 120.3(5) . . ?
C77 C78 C79 121.0(5) . . ?
C114 C113 C112 120.4(4) . . ?
C114 C113 H113 119.8 . . ?
C112 C113 H113 119.8 . . ?
C46 C48 C50 123.9(4) . . ?
C46 C48 H48 118.0 . . ?
C50 C48 H48 118.0 . . ?
N1 C16 C14 122.4(5) . . ?
N1 C16 C15 119.0(5) . . ?
C14 C16 C15 118.6(4) . . ?
C23 C24 C25 120.7(4) . . ?
C23 C24 H24 119.6 . . ?
C25 C24 H24 119.6 . . ?
C13 C15 C16 118.6(5) . . ?
C13 C15 C17 121.7(4) . . ?
C16 C15 C17 119.8(5) . . ?
C86 C87 H87A 109.5 . . ?
C86 C87 H87B 109.5 . . ?
H87A C87 H87B 109.5 . . ?
C86 C87 H87C 109.5 . . ?
H87A C87 H87C 109.5 . . ?
H87B C87 H87C 109.5 . . ?
C9 C4 C3 119.7(4) . . ?
C9 C4 H4 120.2 . . ?
C3 C4 H4 120.2 . . ?
C57 C56 C55 119.1(4) . . ?
C57 C56 C58 120.8(4) . . ?
C55 C56 C58 120.1(4) . . ?
C146 C145 C444 119.6(4) . . ?
C146 C145 H145 120.2 . . ?
C444 C145 H145 120.2 . . ?
C35 C36 C37 120.3(4) . . ?
C35 C36 H36 119.8 . . ?
C37 C36 H36 119.8 . . ?
C142 C139 C138 118.7(5) . . ?
C142 C139 C141 121.7(4) . . ?
C138 C139 C141 119.6(5) . . ?
C5 C7 C8 124.2(4) . . ?
C5 C7 H7A 117.9 . . ?
C8 C7 H7A 117.9 . . ?
C49 C45 C44 119.4(4) . . ?
C49 C45 H45 120.3 . . ?
C44 C45 H45 120.3 . . ?
C132 C131 C130 123.8(4) . . ?
C132 C131 H131 118.1 . . ?
C130 C131 H131 118.1 . . ?
C37 C38 C40 118.0(4) . . ?
C37 C38 C39 121.0(5) . . ?
C40 C38 C39 121.0(5) . . ?
C12 C14 C16 121.4(4) . . ?
C12 C14 H14 119.3 . . ?
C16 C14 H14 119.3 . . ?
O21 N26 O20 118.9(8) . . ?
O21 N26 O22 116.5(8) . . ?
O20 N26 O22 124.6(10) . . ?
C75 C76 C77 120.4(5) . . ?
C75 C76 H76 119.8 . . ?
C77 C76 H76 119.8 . . ?
C78 C80 C81 121.3(4) . . ?
C78 C80 H80 119.4 . . ?
C81 C80 H80 119.4 . . ?
C63 C62 C61 121.3(4) . . ?
C63 C62 H62 119.3 . . ?
C61 C62 H62 119.3 . . ?
C99 C97 C96 118.6(4) . . ?
C99 C97 C98 120.9(4) . . ?
C96 C97 C98 120.5(4) . . ?
C53 C54 C55 119.7(4) . . ?
C53 C54 H54 120.1 . . ?
C55 C54 H54 120.1 . . ?
N20 C138 C137 120.5(5) . . ?
N20 C138 C139 120.7(5) . . ?
C137 C138 C139 118.8(5) . . ?
N13 C100 C101 110.6(4) . . ?
N13 C100 H10A 109.5 . . ?
C101 C100 H10A 109.5 . . ?
N13 C100 H10B 109.5 . . ?
C101 C100 H10B 109.5 . . ?
H10A C100 H10B 108.1 . . ?
C131 C132 C127 119.1(5) . . ?
C131 C132 C133 122.5(4) . . ?
C127 C132 C133 118.4(5) . . ?
C163 C162 159 121.3(5) . . ?
C163 C162 H162 117(2) . . ?
159 C162 H162 122(2) . . ?
O25 N27 O24 115.8(11) . . ?
O25 N27 O23 121.8(10) . . ?
O24 N27 O23 121.3(9) . . ?
C129 C128 C127 119.2(5) . . ?
C129 C128 H128 120.4 . . ?
C127 C128 H128 120.4 . . ?
C145 C444 C143 122.4(4) . . ?
C145 C444 H444 118.8 . . ?
C143 C444 H444 118.8 . . ?
C38 C37 C36 121.1(5) . . ?
C38 C37 H37 119.5 . . ?
C36 C37 H37 119.5 . . ?
N19 C127 C128 119.8(5) . . ?
N19 C127 C132 121.1(5) . . ?
C128 C127 C132 119.1(5) . . ?
C22 C21 C20 120.9(5) . . ?
C22 C21 H21 119.6 . . ?
C20 C21 H21 119.6 . . ?
C7 C5 C3 118.3(5) . . ?
C7 C5 C6 121.9(4) . . ?
C3 C5 C6 119.8(4) . . ?
C136 C137 C138 120.8(5) . . ?
C136 C137 H137 119.6 . . ?
C138 C137 H137 119.6 . . ?
C64 C63 C62 120.5(5) . . ?
C64 C63 H63 119.7 . . ?
C62 C63 H63 119.7 . . ?
C22 C23 C24 119.7(4) . . ?
C22 C23 H23 120.1 . . ?
C24 C23 H23 120.1 . . ?
C63 C64 C65 119.6(4) . . ?
C63 C64 H64 120.2 . . ?
C65 C64 H64 120.2 . . ?
C23 C22 C21 120.6(5) . . ?
C23 C22 H22 119.7 . . ?
C21 C22 H22 119.7 . . ?
C78 C77 C76 120.5(5) . . ?
C78 C77 H77 120(3) . . ?
C76 C77 H77 120(3) . . ?
C119 C117 C118 119.9(5) . . ?
C119 C117 N18 124.7(5) . . ?
C118 C117 N18 115.4(5) . . ?
C15 C17 H17A 109.5 . . ?
C15 C17 H17B 109.5 . . ?
H17A C17 H17B 109.5 . . ?
C15 C17 H17C 109.5 . . ?
H17A C17 H17C 109.5 . . ?
H17B C17 H17C 109.5 . . ?
C56 C58 H58A 109.5 . . ?
C56 C58 H58B 109.5 . . ?
H58A C58 H58B 109.5 . . ?
C56 C58 H58C 109.5 . . ?
H58A C58 H58C 109.5 . . ?
H58B C58 H58C 109.5 . . ?
C46 C47 H47A 109.5 . . ?
C46 C47 H47B 109.5 . . ?
H47A C47 H47B 109.5 . . ?
C46 C47 H47C 109.5 . . ?
H47A C47 H47C 109.5 . . ?
H47B C47 H47C 109.5 . . ?
O4 C34 H34A 109.5 . . ?
O4 C34 H34B 109.5 . . ?
H34A C34 H34B 109.5 . . ?
O4 C34 H34C 109.5 . . ?
H34A C34 H34C 109.5 . . ?
H34B C34 H34C 109.5 . . ?
N8 C43 C42 110.7(4) . . ?
N8 C43 H43A 109.5 . . ?
C42 C43 H43A 109.5 . . ?
N8 C43 H43B 109.5 . . ?
C42 C43 H43B 109.5 . . ?
H43A C43 H43B 108.1 . . ?
C35 C41 C40 120.3(5) . . ?
C35 C41 H41 119.9 . . ?
C40 C41 H41 119.9 . . ?
C117 C119 C121 119.0(6) . . ?
C117 C119 H119 120.5 . . ?
C121 C119 H119 120.5 . . ?
O8 C82 H82A 109.5 . . ?
O8 C82 H82B 109.5 . . ?
H82A C82 H82B 109.5 . . ?
O8 C82 H82C 109.5 . . ?
H82A C82 H82C 109.5 . . ?
H82B C82 H82C 109.5 . . ?
C163 C164 H16A 109.5 . . ?
C163 C164 H16B 109.5 . . ?
H16A C164 H16B 109.5 . . ?
C163 C164 H16C 109.5 . . ?
H16A C164 H16C 109.5 . . ?
H16B C164 H16C 109.5 . . ?
N2 C2 C1 112.7(5) . . ?
N2 C2 H2A 109.1 . . ?
C1 C2 H2A 109.1 . . ?
N2 C2 H2B 109.1 . . ?
C1 C2 H2B 109.1 . . ?
H2A C2 H2B 107.8 . . ?
C38 C40 C41 121.3(5) . . ?
C38 C40 H40 119.4 . . ?
C41 C40 H40 119.4 . . ?
C78 C79 H79A 109.5 . . ?
C78 C79 H79B 109.5 . . ?
H79A C79 H79B 109.5 . . ?
C78 C79 H79C 109.5 . . ?
H79A C79 H79C 109.5 . . ?
H79B C79 H79C 109.5 . . ?
C83 C84 N14 114.2(5) . . ?
C83 C84 H84A 108.7 . . ?
N14 C84 H84A 108.7 . . ?
C83 C84 H84B 108.7 . . ?
N14 C84 H84B 108.7 . . ?
H84A C84 H84B 107.6 . . ?
C139 C141 H14B 109.5 . . ?
C139 C141 H14C 109.5 . . ?
H14B C141 H14C 109.5 . . ?
C139 C141 H14D 109.5 . . ?
H14B C141 H14D 109.5 . . ?
H14C C141 H14D 109.5 . . ?
O12 C116 H11A 109.5 . . ?
O12 C116 H11B 109.5 . . ?
H11A C116 H11B 109.5 . . ?
O12 C116 H11C 109.5 . . ?
H11A C116 H11C 109.5 . . ?
H11B C116 H11C 109.5 . . ?
C19 C18 N1 110.7(5) . . ?
C19 C18 H18A 109.5 . . ?
N1 C18 H18A 109.5 . . ?
C19 C18 H18B 109.5 . . ?
N1 C18 H18B 109.5 . . ?
H18A C18 H18B 108.1 . . ?
N19 C126 C125 110.9(5) . . ?
N19 C126 H12A 109.5 . . ?
C125 C126 H12A 109.5 . . ?
N19 C126 H12B 109.5 . . ?
C125 C126 H12B 109.5 . . ?
H12A C126 H12B 108.1 . . ?
C97 C98 H98A 109.5 . . ?
C97 C98 H98B 109.5 . . ?
H98A C98 H98B 109.5 . . ?
C97 C98 H98C 109.5 . . ?
H98A C98 H98C 109.5 . . ?
H98B C98 H98C 109.5 . . ?
C5 C6 H6A 109.5 . . ?
C5 C6 H6B 109.5 . . ?
H6A C6 H6B 109.5 . . ?
C5 C6 H6C 109.5 . . ?
H6A C6 H6C 109.5 . . ?
H6B C6 H6C 109.5 . . ?
C120 C122 C121 116.9(5) . . ?
C120 C122 C123 121.8(7) . . ?
C121 C122 C123 121.4(7) . . ?
C38 C39 H39A 109.5 . . ?
C38 C39 H39B 109.5 . . ?
H39A C39 H39B 109.5 . . ?
C38 C39 H39C 109.5 . . ?
H39A C39 H39C 109.5 . . ?
H39B C39 H39C 109.5 . . ?
C122 C120 C118 122.2(6) . . ?
C122 C120 H120 118.9 . . ?
C118 C120 H120 118.9 . . ?
C60 C59 N7 114.1(5) . . ?
C60 C59 H59A 108.7 . . ?
N7 C59 H59A 108.7 . . ?
C60 C59 H59B 108.7 . . ?
N7 C59 H59B 108.7 . . ?
H59A C59 H59B 107.6 . . ?
C122 C121 C119 122.1(6) . . ?
C122 C121 H121 118.9 . . ?
C119 C121 H121 118.9 . . ?
C117 C118 C120 119.8(6) . . ?
C117 C118 H118 120.1 . . ?
C120 C118 H118 120.1 . . ?
O16 C157 H15A 109.5 . . ?
O16 C157 H15B 109.5 . . ?
H15A C157 H15B 109.5 . . ?
O16 C157 H15C 109.5 . . ?
H15A C157 H15C 109.5 . . ?
H15B C157 H15C 109.5 . . ?
C132 C133 H13B 109.5 . . ?
C132 C133 H13C 109.5 . . ?
H13B C133 H13C 109.5 . . ?
C132 C133 H13D 109.5 . . ?
H13B C133 H13D 109.5 . . ?
H13C C133 H13D 109.5 . . ?
C100 C101 H10C 109.5 . . ?
C100 C101 H10D 109.5 . . ?
H10C C101 H10D 109.5 . . ?
C100 C101 H10E 109.5 . . ?
H10C C101 H10E 109.5 . . ?
H10D C101 H10E 109.5 . . ?
O300 N100 O200 125.0(13) . . ?
O300 N100 O100 115.9(11) . . ?
O200 N100 O100 119.0(12) . . ?
C43 C42 H42A 109.5 . . ?
C43 C42 H42B 109.5 . . ?
H42A C42 H42B 109.5 . . ?
C43 C42 H42C 109.5 . . ?
H42A C42 H42C 109.5 . . ?
H42B C42 H42C 109.5 . . ?
C2 C1 H1A 109.5 . . ?
C2 C1 H1B 109.5 . . ?
H1A C1 H1B 109.5 . . ?
C2 C1 H1C 109.5 . . ?
H1A C1 H1C 109.5 . . ?
H1B C1 H1C 109.5 . . ?
C18 C19 H19A 109.5 . . ?
C18 C19 H19B 109.5 . . ?
H19A C19 H19B 109.5 . . ?
C18 C19 H19C 109.5 . . ?
H19A C19 H19C 109.5 . . ?
H19B C19 H19C 109.5 . . ?
C126 C125 H12C 109.5 . . ?
C126 C125 H12D 109.5 . . ?
H12C C125 H12D 109.5 . . ?
C126 C125 H12E 109.5 . . ?
H12C C125 H12E 109.5 . . ?
H12D C125 H12E 109.5 . . ?
C122 C123 H12F 109.5 . . ?
C122 C123 H12G 109.5 . . ?
H12F C123 H12G 109.5 . . ?
C122 C123 H12H 109.5 . . ?
H12F C123 H12H 109.5 . . ?
H12G C123 H12H 109.5 . . ?
C401 C140 N20 115.0(11) . . ?
C400 C140 N20 120.0(8) . . ?
C84 C83 H83A 109.5 . . ?
C84 C83 H83B 109.5 . . ?
H83A C83 H83B 109.5 . . ?
C84 C83 H83C 109.5 . . ?
H83A C83 H83C 109.5 . . ?
H83B C83 H83C 109.5 . . ?
C59 C60 H60A 109.5 . . ?
C59 C60 H60B 109.5 . . ?
H60A C60 H60B 109.5 . . ?
C59 C60 H60C 109.5 . . ?
H60A C60 H60C 109.5 . . ?
H60B C60 H60C 109.5 . . ?
C140 C400 H40A 109.5 . . ?
C140 C400 H40B 109.5 . . ?
H40A C400 H40B 109.5 . . ?
C140 C400 H40C 109.5 . . ?
H40A C400 H40C 109.5 . . ?
H40B C400 H40C 109.5 . . ?
H10T O10H H10U 104.5 . . ?
C140 C401 H40D 109.5 . . ?
C140 C401 H40E 109.5 . . ?
H40D C401 H40E 109.5 . . ?
C140 C401 H40F 109.5 . . ?
H40D C401 H40F 109.5 . . ?
H40E C401 H40F 109.5 . . ?

loop_
_geom_bond_atom_site_label_1
_geom_bond_atom_site_label_2
_geom_bond_distance
_geom_bond_site_symmetry_2
_geom_bond_publ_flag
Al2 O15 1.804(3) . ?
Al2 O11 1.814(3) . ?
Al2 O10 1.868(3) . ?
Al2 O14 1.931(3) . ?
Al2 N16 1.959(3) . ?
Al2 N22 2.015(3) . ?
Al1 O7 1.805(3) . ?
Al1 O3 1.812(3) . ?
Al1 O2 1.861(3) . ?
Al1 O6 1.934(3) . ?
Al1 N4 1.959(3) . ?
Al1 N10 2.002(3) . ?
O14 C149 1.256(4) . ?
O10 C108 1.297(4) . ?
O6 C67 1.245(4) . ?
O2 C26 1.297(4) . ?
O15 C152 1.298(4) . ?
O7 C71 1.295(4) . ?
O3 C29 1.308(4) . ?
O11 C115 1.305(4) . ?
O9 C90 1.373(5) . ?
O9 C94 1.375(5) . ?
N22 C150 1.288(4) . ?
N22 N21 1.397(4) . ?
O1 C12 1.359(5) . ?
O1 C9 1.370(5) . ?
N10 C68 1.292(4) . ?
N10 N9 1.398(4) . ?
N16 C109 1.296(4) . ?
N16 N15 1.412(4) . ?
O5 C53 1.357(5) . ?
O5 C49 1.376(5) . ?
O13 C136 1.358(5) . ?
O13 C129 1.382(5) . ?
N4 C27 1.297(5) . ?
N4 N3 1.415(4) . ?
N21 C149 1.346(4) . ?
N21 H21A 0.89(4) . ?
O4 C30 1.369(5) . ?
O4 C34 1.431(5) . ?
N15 C108 1.322(4) . ?
O8 C72 1.374(5) . ?
O8 C82 1.403(5) . ?
N9 C67 1.342(5) . ?
N9 H9 0.82(4) . ?
N3 C26 1.328(5) . ?
O12 C114 1.362(5) . ?
O12 C116 1.439(5) . ?
O16 C156 1.384(5) . ?
O16 C157 1.402(6) . ?
N23 N24 1.269(5) . ?
N23 C154 1.415(5) . ?
N11 N12 1.264(5) . ?
N11 C74 1.419(5) . ?
O10F H10G 0.8499 . ?
N24 C158 1.426(5) . ?
C149 C148 1.483(5) . ?
N5 N6 1.279(5) . ?
N5 C32 1.403(5) . ?
N6 C35 1.436(5) . ?
N12 C75 1.415(5) . ?
N13 C96 1.353(5) . ?
N13 C100 1.461(5) . ?
N13 H13A 0.8600 . ?
C150 C151 1.441(5) . ?
C150 H150 0.9300 . ?
O19 N25 1.221(5) . ?
C151 C153 1.411(5) . ?
C151 C152 1.418(5) . ?
N14 C85 1.356(5) . ?
N14 C84 1.447(6) . ?
N14 H14A 0.8600 . ?
O10D H10H 0.8500 . ?
O10D H10I 0.8499 . ?
C108 C107 1.497(5) . ?
C92 C93 1.408(5) . ?
C92 C89 1.415(5) . ?
C92 C102 1.501(5) . ?
C148 C147 1.393(5) . ?
C148 C143 1.410(5) . ?
C67 C66 1.480(5) . ?
C68 C69 1.447(5) . ?
C68 H68 0.9300 . ?
N17 N18 1.267(5) . ?
N17 C112 1.419(5) . ?
O10E H10J 0.8500 . ?
O10E H10K 0.8498 . ?
C89 C90 1.409(5) . ?
C89 C88 1.423(5) . ?
N25 O17 1.221(6) . ?
N25 O18 1.234(6) . ?
C93 C94 1.417(5) . ?
C93 C99 1.423(6) . ?
C102 C103 1.393(5) . ?
C102 C107 1.408(5) . ?
C107 C106 1.400(5) . ?
C154 C153 1.377(6) . ?
C154 C155 1.418(6) . ?
N8 C44 1.350(5) . ?
N8 C43 1.455(5) . ?
N8 H8 0.8600 . ?
C94 C95 1.368(5) . ?
C71 C69 1.420(5) . ?
C71 C72 1.439(5) . ?
N7 C55 1.348(5) . ?
N7 C59 1.485(6) . ?
N7 H7 0.8600 . ?
C115 C110 1.419(5) . ?
C115 C114 1.442(6) . ?
C152 C156 1.439(5) . ?
C69 C70 1.408(5) . ?
C110 C111 1.405(5) . ?
C110 C109 1.446(5) . ?
C27 C28 1.452(5) . ?
C27 H27 0.9300 . ?
C109 H109 0.9300 . ?
C88 C86 1.364(5) . ?
C88 H88 0.9300 . ?
N2 C3 1.357(6) . ?
N2 C2 1.463(6) . ?
N2 H2 0.8600 . ?
C86 C85 1.441(6) . ?
C86 C87 1.508(6) . ?
N1 C16 1.351(6) . ?
N1 C18 1.473(6) . ?
N1 H1 0.8600 . ?
C66 C65 1.398(5) . ?
C66 C61 1.411(5) . ?
C29 C28 1.420(5) . ?
C29 C30 1.440(6) . ?
C26 C25 1.491(5) . ?
C90 C91 1.387(6) . ?
C61 C62 1.404(6) . ?
C61 C51 1.511(5) . ?
C147 C146 1.377(6) . ?
C147 H147 0.9300 . ?
C155 C156 1.364(5) . ?
C155 H155 0.9300 . ?
C106 C105 1.381(6) . ?
C106 H106 0.9300 . ?
C72 C73 1.366(5) . ?
N18 C117 1.438(6) . ?
C74 C70 1.378(6) . ?
C74 C73 1.405(6) . ?
C25 C24 1.400(5) . ?
C25 C20 1.407(5) . ?
C73 H73 0.9300 . ?
C8 C10 1.408(6) . ?
C8 C9 1.420(6) . ?
C8 C7 1.425(6) . ?
C70 H70 0.9300 . ?
C143 C444 1.387(5) . ?
C143 C134 1.508(5) . ?
C85 C91 1.402(6) . ?
C51 C50 1.409(6) . ?
C51 C52 1.413(6) . ?
C10 C11 1.397(6) . ?
C10 C20 1.500(5) . ?
C28 C33 1.403(5) . ?
N19 C127 1.361(6) . ?
N19 C126 1.454(6) . ?
N19 H19 0.8600 . ?
C11 C12 1.423(6) . ?
C11 C13 1.431(6) . ?
C50 C49 1.412(6) . ?
C50 C48 1.423(6) . ?
C52 C53 1.424(6) . ?
C52 C57 1.427(6) . ?
C53 C54 1.383(6) . ?
C153 H153 0.9300 . ?
C158 159 1.387(6) . ?
C158 C160 1.390(6) . ?
C33 C32 1.390(6) . ?
C33 H33 0.9300 . ?
C134 C130 1.401(6) . ?
C134 C135 1.414(6) . ?
C32 C31 1.402(6) . ?
C105 C104 1.386(6) . ?
C105 H105 0.9300 . ?
C96 C95 1.409(6) . ?
C96 C97 1.447(6) . ?
N20 C138 1.344(6) . ?
N20 C140 1.459(7) . ?
N20 H20 0.8600 . ?
C99 C97 1.367(6) . ?
C99 H99 0.9300 . ?
C75 C81 1.380(6) . ?
C75 C76 1.384(6) . ?
C114 C113 1.376(5) . ?
C91 H91 0.9300 . ?
C160 C161 1.386(6) . ?
C160 H160 1.00(4) . ?
C12 C14 1.364(6) . ?
C130 C131 1.413(6) . ?
C130 C129 1.421(6) . ?
C20 C21 1.396(6) . ?
C112 C111 1.373(6) . ?
C112 C113 1.401(6) . ?
C13 C15 1.365(6) . ?
C13 H13 0.9300 . ?
C161 C163 1.384(6) . ?
C161 H161 1.00(4) . ?
C35 C41 1.375(6) . ?
C35 C36 1.379(6) . ?
C95 H95 0.9300 . ?
C136 C137 1.386(6) . ?
C136 C135 1.427(6) . ?
O10B H10L 0.8500 . ?
C65 C64 1.389(6) . ?
C65 H65 0.9300 . ?
C135 C142 1.424(6) . ?
C49 C45 1.369(6) . ?
C104 C103 1.363(5) . ?
C104 H104 0.9300 . ?
C111 H111 0.9300 . ?
C103 H103 0.9300 . ?
C81 C80 1.388(6) . ?
C81 H81 0.9300 . ?
C3 C4 1.402(6) . ?
C3 C5 1.440(6) . ?
C30 C31 1.362(5) . ?
C163 C162 1.388(6) . ?
C163 C164 1.510(6) . ?
C142 C139 1.378(6) . ?
C142 H142 0.9300 . ?
C9 C4 1.374(6) . ?
C146 C145 1.377(6) . ?
C146 H146 0.9300 . ?
C44 C45 1.400(6) . ?
C44 C46 1.441(6) . ?
C129 C128 1.366(6) . ?
O10C H10N 0.8499 . ?
O10C H10O 0.8497 . ?
C57 C56 1.376(6) . ?
C57 H57 0.9300 . ?
C55 C54 1.400(6) . ?
C55 C56 1.443(6) . ?
C46 C48 1.353(6) . ?
C46 C47 1.499(6) . ?
159 C162 1.389(6) . ?
159 H159 1.04(4) . ?
C31 H31 0.9300 . ?
C78 C80 1.380(6) . ?
C78 C77 1.382(7) . ?
C78 C79 1.522(6) . ?
C113 H113 0.9300 . ?
C48 H48 0.9300 . ?
C16 C14 1.393(6) . ?
C16 C15 1.456(6) . ?
C24 C23 1.391(6) . ?
C24 H24 0.9300 . ?
C15 C17 1.510(6) . ?
C87 H87A 0.9600 . ?
C87 H87B 0.9600 . ?
C87 H87C 0.9600 . ?
C4 H4 0.9300 . ?
C56 C58 1.497(6) . ?
C145 C444 1.386(6) . ?
C145 H145 0.9300 . ?
C36 C37 1.387(6) . ?
C36 H36 0.9300 . ?
C139 C138 1.453(6) . ?
C139 C141 1.493(6) . ?
C7 C5 1.363(6) . ?
C7 H7A 0.9300 . ?
C45 H45 0.9300 . ?
C131 C132 1.363(6) . ?
C131 H131 0.9300 . ?
C38 C37 1.379(6) . ?
C38 C40 1.383(6) . ?
C38 C39 1.500(6) . ?
C14 H14 0.9300 . ?
N26 O21 1.209(8) . ?
N26 O20 1.221(8) . ?
N26 O22 1.222(7) . ?
C76 C77 1.389(6) . ?
C76 H76 0.9300 . ?
C80 H80 0.9300 . ?
C62 C63 1.382(6) . ?
C62 H62 0.9300 . ?
C97 C98 1.532(6) . ?
C54 H54 0.9300 . ?
C138 C137 1.398(7) . ?
C100 C101 1.521(6) . ?
C100 H10A 0.9700 . ?
C100 H10B 0.9700 . ?
C132 C127 1.440(6) . ?
C132 C133 1.503(7) . ?
C162 H162 1.04(4) . ?
N27 O25 1.183(9) . ?
N27 O24 1.207(8) . ?
N27 O23 1.216(8) . ?
C128 C127 1.394(7) . ?
C128 H128 0.9300 . ?
C444 H444 0.9300 . ?
C37 H37 0.9300 . ?
C21 C22 1.376(6) . ?
C21 H21 0.9300 . ?
C5 C6 1.523(7) . ?
C137 H137 0.9300 . ?
C63 C64 1.378(6) . ?
C63 H63 0.9300 . ?
C23 C22 1.375(6) . ?
C23 H23 0.9300 . ?
C64 H64 0.9300 . ?
C22 H22 0.9300 . ?
C77 H77 1.05(5) . ?
C117 C119 1.364(7) . ?
C117 C118 1.382(7) . ?
C17 H17A 0.9600 . ?
C17 H17B 0.9600 . ?
C17 H17C 0.9600 . ?
C58 H58A 0.9600 . ?
C58 H58B 0.9600 . ?
C58 H58C 0.9600 . ?
O100 N100 1.242(11) . ?
C47 H47A 0.9600 . ?
C47 H47B 0.9600 . ?
C47 H47C 0.9600 . ?
C34 H34A 0.9600 . ?
C34 H34B 0.9600 . ?
C34 H34C 0.9600 . ?
C43 C42 1.532(7) . ?
C43 H43A 0.9700 . ?
C43 H43B 0.9700 . ?
C41 C40 1.384(6) . ?
C41 H41 0.9300 . ?
C119 C121 1.400(7) . ?
C119 H119 0.9300 . ?
C82 H82A 0.9600 . ?
C82 H82B 0.9600 . ?
C82 H82C 0.9600 . ?
O10A H10P 0.8501 . ?
C164 H16A 0.9600 . ?
C164 H16B 0.9600 . ?
C164 H16C 0.9600 . ?
C2 C1 1.477(7) . ?
C2 H2A 0.9700 . ?
C2 H2B 0.9700 . ?
C40 H40 0.9300 . ?
C79 H79A 0.9600 . ?
C79 H79B 0.9600 . ?
C79 H79C 0.9600 . ?
C84 C83 1.406(7) . ?
C84 H84A 0.9700 . ?
C84 H84B 0.9700 . ?
C141 H14B 0.9600 . ?
C141 H14C 0.9600 . ?
C141 H14D 0.9600 . ?
C116 H11A 0.9600 . ?
C116 H11B 0.9600 . ?
C116 H11C 0.9600 . ?
C18 C19 1.470(7) . ?
C18 H18A 0.9700 . ?
C18 H18B 0.9700 . ?
C126 C125 1.509(7) . ?
C126 H12A 0.9700 . ?
C126 H12B 0.9700 . ?
C98 H98A 0.9600 . ?
C98 H98B 0.9600 . ?
C98 H98C 0.9600 . ?
C6 H6A 0.9600 . ?
C6 H6B 0.9600 . ?
C6 H6C 0.9600 . ?
C122 C120 1.358(8) . ?
C122 C121 1.395(8) . ?
C122 C123 1.515(7) . ?
C39 H39A 0.9600 . ?
C39 H39B 0.9600 . ?
C39 H39C 0.9600 . ?
C120 C118 1.392(7) . ?
C120 H120 0.9300 . ?
C59 C60 1.444(8) . ?
C59 H59A 0.9700 . ?
C59 H59B 0.9700 . ?
C121 H121 0.9300 . ?
C118 H118 0.9300 . ?
C157 H15A 0.9600 . ?
C157 H15B 0.9600 . ?
C157 H15C 0.9600 . ?
C133 H13B 0.9600 . ?
C133 H13C 0.9600 . ?
C133 H13D 0.9600 . ?
C101 H10C 0.9600 . ?
C101 H10D 0.9600 . ?
C101 H10E 0.9600 . ?
N100 O300 1.225(9) . ?
N100 O200 1.226(9) . ?
C42 H42A 0.9600 . ?
C42 H42B 0.9600 . ?
C42 H42C 0.9600 . ?
C1 H1A 0.9600 . ?
C1 H1B 0.9600 . ?
C1 H1C 0.9600 . ?
C19 H19A 0.9600 . ?
C19 H19B 0.9600 . ?
C19 H19C 0.9600 . ?
C125 H12C 0.9600 . ?
C125 H12D 0.9600 . ?
C125 H12E 0.9600 . ?
C123 H12F 0.9600 . ?
C123 H12G 0.9600 . ?
C123 H12H 0.9600 . ?
C140 C401 1.25(2) . ?
C140 C400 1.335(12) . ?
C83 H83A 0.9600 . ?
C83 H83B 0.9600 . ?
C83 H83C 0.9600 . ?
C60 H60A 0.9600 . ?
C60 H60B 0.9600 . ?
C60 H60C 0.9600 . ?
C400 H40A 0.9600 . ?
C400 H40B 0.9600 . ?
C400 H40C 0.9600 . ?
O10G H10Y 1.120(10) . ?
O10H H10T 0.8500 . ?
O10H H10U 0.8500 . ?
C401 H40D 0.9600 . ?
C401 H40E 0.9600 . ?
C401 H40F 0.9600 . ?

loop_
_geom_torsion_atom_site_label_1
_geom_torsion_atom_site_label_2
_geom_torsion_atom_site_label_3
_geom_torsion_atom_site_label_4
_geom_torsion
_geom_torsion_site_symmetry_1
_geom_torsion_site_symmetry_2
_geom_torsion_site_symmetry_3
_geom_torsion_site_symmetry_4
_geom_torsion_publ_flag
O15 Al2 O10 C108 -99.9(3) . . . . ?
O11 Al2 O10 C108 40.4(8) . . . . ?
O14 Al2 O10 C108 91.9(2) . . . . ?
N16 Al2 O10 C108 -2.6(2) . . . . ?
N22 Al2 O10 C108 169.9(2) . . . . ?
O7 Al1 O2 C26 -98.3(3) . . . . ?
O6 Al1 O2 C26 93.3(3) . . . . ?
N4 Al1 O2 C26 -0.1(3) . . . . ?
N10 Al1 O2 C26 171.6(3) . . . . ?
O11 Al2 O15 C152 96.7(4) . . . . ?
O10 Al2 O15 C152 -89.9(4) . . . . ?
O14 Al2 O15 C152 -9.0(9) . . . . ?
N16 Al2 O15 C152 -170.4(4) . . . . ?
N22 Al2 O15 C152 3.6(4) . . . . ?
O3 Al1 O7 C71 93.3(4) . . . . ?
O2 Al1 O7 C71 -92.8(4) . . . . ?
O6 Al1 O7 C71 -13.3(9) . . . . ?
N4 Al1 O7 C71 -173.4(4) . . . . ?
N10 Al1 O7 C71 1.4(4) . . . . ?
O7 Al1 O3 C29 90.7(3) . . . . ?
O6 Al1 O3 C29 -100.6(3) . . . . ?
N4 Al1 O3 C29 -8.0(3) . . . . ?
N10 Al1 O3 C29 -179.1(3) . . . . ?
O15 Al2 O11 C115 81.6(3) . . . . ?
O10 Al2 O11 C115 -58.5(9) . . . . ?
O14 Al2 O11 C115 -109.9(3) . . . . ?
N16 Al2 O11 C115 -16.3(3) . . . . ?
N22 Al2 O11 C115 171.9(3) . . . . ?
C150 N22 N21 C149 -178.1(3) . . . . ?
Al2 N22 N21 C149 2.6(4) . . . . ?
C109 N16 N15 C108 177.0(3) . . . . ?
Al2 N16 N15 C108 -1.0(3) . . . . ?
C68 N10 N9 C67 179.1(3) . . . . ?
Al1 N10 N9 C67 2.3(4) . . . . ?
C27 N4 N3 C26 -179.5(3) . . . . ?
Al1 N4 N3 C26 0.9(4) . . . . ?
C154 N23 N24 C158 -174.4(3) . . . . ?
Al2 O14 C149 N21 -3.5(4) . . . . ?
Al2 O14 C149 C148 177.1(2) . . . . ?
N22 N21 C149 O14 0.4(5) . . . . ?
N22 N21 C149 C148 179.8(3) . . . . ?
C32 N5 N6 C35 179.7(3) . . . . ?
C74 N11 N12 C75 -173.0(4) . . . . ?
N21 N22 C150 C151 179.5(3) . . . . ?
Al2 N22 C150 C151 -1.3(5) . . . . ?
N22 C150 C151 C153 -179.0(4) . . . . ?
N22 C150 C151 C152 -0.4(6) . . . . ?
Al2 O10 C108 N15 3.0(4) . . . . ?
Al2 O10 C108 C107 -176.5(2) . . . . ?
N16 N15 C108 O10 -1.3(5) . . . . ?
N16 N15 C108 C107 178.2(3) . . . . ?
O14 C149 C148 C147 171.8(4) . . . . ?
N21 C149 C148 C147 -7.6(6) . . . . ?
O14 C149 C148 C143 -5.6(5) . . . . ?
N21 C149 C148 C143 175.1(4) . . . . ?
Al1 O6 C67 N9 -3.5(5) . . . . ?
Al1 O6 C67 C66 177.3(3) . . . . ?
N10 N9 C67 O6 0.7(5) . . . . ?
N10 N9 C67 C66 179.8(3) . . . . ?
N9 N10 C68 C69 179.6(3) . . . . ?
Al1 N10 C68 C69 -4.1(6) . . . . ?
C93 C92 C89 C90 1.3(5) . . . . ?
C102 C92 C89 C90 174.2(3) . . . . ?
C93 C92 C89 C88 178.4(3) . . . . ?
C102 C92 C89 C88 -8.8(6) . . . . ?
C89 C92 C93 C94 2.1(5) . . . . ?
C102 C92 C93 C94 -170.8(3) . . . . ?
C89 C92 C93 C99 -177.4(4) . . . . ?
C102 C92 C93 C99 9.7(6) . . . . ?
C93 C92 C102 C103 91.2(5) . . . . ?
C89 C92 C102 C103 -81.6(4) . . . . ?
C93 C92 C102 C107 -87.9(5) . . . . ?
C89 C92 C102 C107 99.4(5) . . . . ?
C103 C102 C107 C106 -0.1(5) . . . . ?
C92 C102 C107 C106 178.9(3) . . . . ?
C103 C102 C107 C108 178.1(3) . . . . ?
C92 C102 C107 C108 -2.8(5) . . . . ?
O10 C108 C107 C106 170.8(3) . . . . ?
N15 C108 C107 C106 -8.7(5) . . . . ?
O10 C108 C107 C102 -7.4(5) . . . . ?
N15 C108 C107 C102 173.1(3) . . . . ?
N24 N23 C154 C153 -179.0(4) . . . . ?
N24 N23 C154 C155 3.7(6) . . . . ?
C90 O9 C94 C95 -179.3(3) . . . . ?
C90 O9 C94 C93 0.1(5) . . . . ?
C92 C93 C94 C95 176.5(4) . . . . ?
C99 C93 C94 C95 -4.0(6) . . . . ?
C92 C93 C94 O9 -2.8(6) . . . . ?
C99 C93 C94 O9 176.7(3) . . . . ?
Al1 O7 C71 C69 -5.5(6) . . . . ?
Al1 O7 C71 C72 175.2(3) . . . . ?
Al2 O11 C115 C110 12.8(6) . . . . ?
Al2 O11 C115 C114 -167.8(3) . . . . ?
Al2 O15 C152 C151 -6.1(6) . . . . ?
Al2 O15 C152 C156 175.1(3) . . . . ?
C153 C151 C152 O15 -177.4(4) . . . . ?
C150 C151 C152 O15 4.0(6) . . . . ?
C153 C151 C152 C156 1.4(6) . . . . ?
C150 C151 C152 C156 -177.1(4) . . . . ?
O7 C71 C69 C70 -175.2(4) . . . . ?
C72 C71 C69 C70 4.0(6) . . . . ?
O7 C71 C69 C68 5.2(6) . . . . ?
C72 C71 C69 C68 -175.6(4) . . . . ?
N10 C68 C69 C70 -179.9(4) . . . . ?
N10 C68 C69 C71 -0.3(6) . . . . ?
O11 C115 C110 C111 -178.5(4) . . . . ?
C114 C115 C110 C111 2.1(5) . . . . ?
O11 C115 C110 C109 1.5(6) . . . . ?
C114 C115 C110 C109 -177.9(3) . . . . ?
N3 N4 C27 C28 178.9(3) . . . . ?
Al1 N4 C27 C28 -1.6(5) . . . . ?
N15 N16 C109 C110 179.6(3) . . . . ?
Al2 N16 C109 C110 -2.6(5) . . . . ?
C111 C110 C109 N16 173.9(4) . . . . ?
C115 C110 C109 N16 -6.1(6) . . . . ?
C90 C89 C88 C86 0.5(6) . . . . ?
C92 C89 C88 C86 -176.7(4) . . . . ?
C89 C88 C86 C85 0.0(6) . . . . ?
C89 C88 C86 C87 179.2(4) . . . . ?
O6 C67 C66 C65 172.1(4) . . . . ?
N9 C67 C66 C65 -7.1(6) . . . . ?
O6 C67 C66 C61 -6.0(6) . . . . ?
N9 C67 C66 C61 174.9(4) . . . . ?
Al1 O3 C29 C28 4.6(6) . . . . ?
Al1 O3 C29 C30 -174.7(3) . . . . ?
Al1 O2 C26 N3 0.7(5) . . . . ?
Al1 O2 C26 C25 -177.9(2) . . . . ?
N4 N3 C26 O2 -1.0(5) . . . . ?
N4 N3 C26 C25 177.5(3) . . . . ?
C94 O9 C90 C91 -177.4(3) . . . . ?
C94 O9 C90 C89 3.4(5) . . . . ?
C92 C89 C90 O9 -4.1(5) . . . . ?
C88 C89 C90 O9 178.6(3) . . . . ?
C92 C89 C90 C91 176.7(4) . . . . ?
C88 C89 C90 C91 -0.5(6) . . . . ?
C65 C66 C61 C62 -1.0(6) . . . . ?
C67 C66 C61 C62 177.1(4) . . . . ?
C65 C66 C61 C51 -179.8(4) . . . . ?
C67 C66 C61 C51 -1.7(6) . . . . ?
C143 C148 C147 C146 0.8(6) . . . . ?
C149 C148 C147 C146 -176.5(4) . . . . ?
C153 C154 C155 C156 1.2(6) . . . . ?
N23 C154 C155 C156 178.3(4) . . . . ?
C102 C107 C106 C105 0.8(6) . . . . ?
C108 C107 C106 C105 -177.4(3) . . . . ?
C82 O8 C72 C73 6.5(7) . . . . ?
C82 O8 C72 C71 -174.4(4) . . . . ?
O7 C71 C72 C73 175.5(4) . . . . ?
C69 C71 C72 C73 -3.8(6) . . . . ?
O7 C71 C72 O8 -3.6(6) . . . . ?
C69 C71 C72 O8 177.1(4) . . . . ?
C112 N17 N18 C117 -179.9(4) . . . . ?
N12 N11 C74 C70 -179.5(4) . . . . ?
N12 N11 C74 C73 4.6(6) . . . . ?
O2 C26 C25 C24 169.6(4) . . . . ?
N3 C26 C25 C24 -9.1(6) . . . . ?
O2 C26 C25 C20 -7.5(5) . . . . ?
N3 C26 C25 C20 173.9(4) . . . . ?
O8 C72 C73 C74 179.2(4) . . . . ?
C71 C72 C73 C74 0.2(6) . . . . ?
C70 C74 C73 C72 3.2(7) . . . . ?
N11 C74 C73 C72 179.0(4) . . . . ?
C73 C74 C70 C69 -3.0(6) . . . . ?
N11 C74 C70 C69 -179.0(4) . . . . ?
C71 C69 C70 C74 -0.7(6) . . . . ?
C68 C69 C70 C74 178.9(4) . . . . ?
C147 C148 C143 C444 -0.6(6) . . . . ?
C149 C148 C143 C444 176.8(4) . . . . ?
C147 C148 C143 C134 -179.9(4) . . . . ?
C149 C148 C143 C134 -2.5(6) . . . . ?
C84 N14 C85 C91 6.6(7) . . . . ?
C84 N14 C85 C86 -171.8(5) . . . . ?
C88 C86 C85 N14 177.8(4) . . . . ?
C87 C86 C85 N14 -1.4(6) . . . . ?
C88 C86 C85 C91 -0.6(6) . . . . ?
C87 C86 C85 C91 -179.7(4) . . . . ?
C62 C61 C51 C50 92.0(5) . . . . ?
C66 C61 C51 C50 -89.2(5) . . . . ?
C62 C61 C51 C52 -82.5(5) . . . . ?
C66 C61 C51 C52 96.3(5) . . . . ?
C9 C8 C10 C11 -0.4(6) . . . . ?
C7 C8 C10 C11 179.3(4) . . . . ?
C9 C8 C10 C20 -174.3(4) . . . . ?
C7 C8 C10 C20 5.4(6) . . . . ?
O3 C29 C28 C33 -176.0(4) . . . . ?
C30 C29 C28 C33 3.2(6) . . . . ?
O3 C29 C28 C27 3.5(6) . . . . ?
C30 C29 C28 C27 -177.3(4) . . . . ?
N4 C27 C28 C33 174.8(4) . . . . ?
N4 C27 C28 C29 -4.7(6) . . . . ?
C8 C10 C11 C12 1.4(6) . . . . ?
C20 C10 C11 C12 175.1(4) . . . . ?
C8 C10 C11 C13 179.3(4) . . . . ?
C20 C10 C11 C13 -7.0(6) . . . . ?
C52 C51 C50 C49 1.0(6) . . . . ?
C61 C51 C50 C49 -173.6(4) . . . . ?
C52 C51 C50 C48 -177.1(4) . . . . ?
C61 C51 C50 C48 8.4(6) . . . . ?
C50 C51 C52 C53 0.1(5) . . . . ?
C61 C51 C52 C53 174.8(3) . . . . ?
C50 C51 C52 C57 178.1(4) . . . . ?
C61 C51 C52 C57 -7.2(6) . . . . ?
C49 O5 C53 C54 -178.5(3) . . . . ?
C49 O5 C53 C52 1.2(5) . . . . ?
C51 C52 C53 O5 -1.2(5) . . . . ?
C57 C52 C53 O5 -179.4(3) . . . . ?
C51 C52 C53 C54 178.5(4) . . . . ?
C57 C52 C53 C54 0.3(6) . . . . ?
N23 C154 C153 C151 -178.5(4) . . . . ?
C155 C154 C153 C151 -1.1(6) . . . . ?
C152 C151 C153 C154 -0.2(6) . . . . ?
C150 C151 C153 C154 178.4(4) . . . . ?
N23 N24 C158 159 -168.1(4) . . . . ?
N23 N24 C158 C160 17.9(6) . . . . ?
C29 C28 C33 C32 0.6(6) . . . . ?
C27 C28 C33 C32 -178.9(4) . . . . ?
C154 C155 C156 O16 179.8(4) . . . . ?
C154 C155 C156 C152 0.1(7) . . . . ?
C157 O16 C156 C155 1.9(7) . . . . ?
C157 O16 C156 C152 -178.4(4) . . . . ?
O15 C152 C156 C155 177.5(4) . . . . ?
C151 C152 C156 C155 -1.4(6) . . . . ?
O15 C152 C156 O16 -2.3(6) . . . . ?
C151 C152 C156 O16 178.8(4) . . . . ?
C444 C143 C134 C130 95.3(5) . . . . ?
C148 C143 C134 C130 -85.5(5) . . . . ?
C444 C143 C134 C135 -80.1(5) . . . . ?
C148 C143 C134 C135 99.2(5) . . . . ?
C28 C33 C32 C31 -4.1(6) . . . . ?
C28 C33 C32 N5 173.7(4) . . . . ?
N6 N5 C32 C33 -171.6(4) . . . . ?
N6 N5 C32 C31 6.1(6) . . . . ?
C107 C106 C105 C104 -0.8(6) . . . . ?
C100 N13 C96 C95 1.0(6) . . . . ?
C100 N13 C96 C97 -179.1(4) . . . . ?
C92 C93 C99 C97 -178.2(4) . . . . ?
C94 C93 C99 C97 2.4(6) . . . . ?
N11 N12 C75 C81 16.8(6) . . . . ?
N11 N12 C75 C76 -168.9(4) . . . . ?
C116 O12 C114 C113 -5.1(7) . . . . ?
C116 O12 C114 C115 173.8(4) . . . . ?
O11 C115 C114 O12 -1.8(5) . . . . ?
C110 C115 C114 O12 177.6(4) . . . . ?
O11 C115 C114 C113 177.2(4) . . . . ?
C110 C115 C114 C113 -3.4(6) . . . . ?
O9 C90 C91 C85 -179.1(4) . . . . ?
C89 C90 C91 C85 0.1(6) . . . . ?
N14 C85 C91 C90 -177.8(4) . . . . ?
C86 C85 C91 C90 0.5(6) . . . . ?
159 C158 C160 C161 1.0(7) . . . . ?
N24 C158 C160 C161 174.8(4) . . . . ?
C9 O1 C12 C14 -178.7(4) . . . . ?
C9 O1 C12 C11 0.3(6) . . . . ?
C10 C11 C12 O1 -1.4(6) . . . . ?
C13 C11 C12 O1 -179.4(3) . . . . ?
C10 C11 C12 C14 177.6(4) . . . . ?
C13 C11 C12 C14 -0.5(6) . . . . ?
C135 C134 C130 C131 -177.4(4) . . . . ?
C143 C134 C130 C131 7.2(6) . . . . ?
C135 C134 C130 C129 0.9(6) . . . . ?
C143 C134 C130 C129 -174.5(3) . . . . ?
C24 C25 C20 C21 -1.3(6) . . . . ?
C26 C25 C20 C21 175.8(4) . . . . ?
C24 C25 C20 C10 176.6(4) . . . . ?
C26 C25 C20 C10 -6.3(6) . . . . ?
C11 C10 C20 C21 -82.8(5) . . . . ?
C8 C10 C20 C21 90.8(5) . . . . ?
C11 C10 C20 C25 99.2(5) . . . . ?
C8 C10 C20 C25 -87.1(5) . . . . ?
N18 N17 C112 C111 -166.2(4) . . . . ?
N18 N17 C112 C113 11.5(6) . . . . ?
C10 C11 C13 C15 -178.3(4) . . . . ?
C12 C11 C13 C15 -0.4(6) . . . . ?
C158 C160 C161 C163 -0.2(7) . . . . ?
N5 N6 C35 C41 14.8(6) . . . . ?
N5 N6 C35 C36 -165.8(4) . . . . ?
O9 C94 C95 C96 -179.5(3) . . . . ?
C93 C94 C95 C96 1.2(6) . . . . ?
N13 C96 C95 C94 -176.8(4) . . . . ?
C97 C96 C95 C94 3.3(6) . . . . ?
C129 O13 C136 C137 -179.0(4) . . . . ?
C129 O13 C136 C135 1.6(6) . . . . ?
C61 C66 C65 C64 0.9(6) . . . . ?
C67 C66 C65 C64 -177.2(4) . . . . ?
C130 C134 C135 C142 177.9(4) . . . . ?
C143 C134 C135 C142 -6.7(6) . . . . ?
C130 C134 C135 C136 0.2(5) . . . . ?
C143 C134 C135 C136 175.7(3) . . . . ?
O13 C136 C135 C134 -1.5(6) . . . . ?
C137 C136 C135 C134 179.2(4) . . . . ?
O13 C136 C135 C142 -179.3(3) . . . . ?
C137 C136 C135 C142 1.3(6) . . . . ?
C53 O5 C49 C45 -179.3(3) . . . . ?
C53 O5 C49 C50 -0.1(5) . . . . ?
C51 C50 C49 C45 178.2(4) . . . . ?
C48 C50 C49 C45 -3.6(6) . . . . ?
C51 C50 C49 O5 -1.0(6) . . . . ?
C48 C50 C49 O5 177.2(3) . . . . ?
C106 C105 C104 C103 0.0(6) . . . . ?
C113 C112 C111 C110 -4.1(6) . . . . ?
N17 C112 C111 C110 173.6(4) . . . . ?
C115 C110 C111 C112 1.6(6) . . . . ?
C109 C110 C111 C112 -178.4(4) . . . . ?
C105 C104 C103 C102 0.8(6) . . . . ?
C107 C102 C103 C104 -0.7(6) . . . . ?
C92 C102 C103 C104 -179.8(4) . . . . ?
C76 C75 C81 C80 1.5(7) . . . . ?
N12 C75 C81 C80 175.6(4) . . . . ?
C2 N2 C3 C4 -0.1(7) . . . . ?
C2 N2 C3 C5 -179.9(4) . . . . ?
C34 O4 C30 C31 -5.9(7) . . . . ?
C34 O4 C30 C29 173.1(4) . . . . ?
O3 C29 C30 C31 175.6(4) . . . . ?
C28 C29 C30 C31 -3.7(6) . . . . ?
O3 C29 C30 O4 -3.5(6) . . . . ?
C28 C29 C30 O4 177.3(4) . . . . ?
C160 C161 C163 C162 -0.2(7) . . . . ?
C160 C161 C163 C164 179.7(4) . . . . ?
C134 C135 C142 C139 -178.2(4) . . . . ?
C136 C135 C142 C139 -0.5(6) . . . . ?
C12 O1 C9 C4 -178.2(4) . . . . ?
C12 O1 C9 C8 0.7(6) . . . . ?
C10 C8 C9 O1 -0.6(6) . . . . ?
C7 C8 C9 O1 179.6(4) . . . . ?
C10 C8 C9 C4 178.2(4) . . . . ?
C7 C8 C9 C4 -1.5(6) . . . . ?
C148 C147 C146 C145 -0.8(7) . . . . ?
C43 N8 C44 C45 -0.3(6) . . . . ?
C43 N8 C44 C46 179.3(4) . . . . ?
C136 O13 C129 C128 180.0(3) . . . . ?
C136 O13 C129 C130 -0.5(5) . . . . ?
C134 C130 C129 C128 178.7(4) . . . . ?
C131 C130 C129 C128 -2.8(6) . . . . ?
C134 C130 C129 O13 -0.8(6) . . . . ?
C131 C130 C129 O13 177.7(3) . . . . ?
C51 C52 C57 C56 -178.1(4) . . . . ?
C53 C52 C57 C56 0.0(6) . . . . ?
C59 N7 C55 C54 2.3(7) . . . . ?
C59 N7 C55 C56 -177.9(4) . . . . ?
N8 C44 C46 C48 177.1(4) . . . . ?
C45 C44 C46 C48 -3.4(6) . . . . ?
N8 C44 C46 C47 -3.6(6) . . . . ?
C45 C44 C46 C47 176.0(4) . . . . ?
C160 C158 159 C162 -1.3(7) . . . . ?
N24 C158 159 C162 -175.6(4) . . . . ?
O4 C30 C31 C32 179.2(4) . . . . ?
C29 C30 C31 C32 0.3(7) . . . . ?
C33 C32 C31 C30 3.7(6) . . . . ?
N5 C32 C31 C30 -173.9(4) . . . . ?
O12 C114 C113 C112 179.8(4) . . . . ?
C115 C114 C113 C112 1.0(6) . . . . ?
C111 C112 C113 C114 2.8(7) . . . . ?
N17 C112 C113 C114 -174.8(4) . . . . ?
C44 C46 C48 C50 1.0(6) . . . . ?
C47 C46 C48 C50 -178.3(4) . . . . ?
C51 C50 C48 C46 -179.5(4) . . . . ?
C49 C50 C48 C46 2.3(6) . . . . ?
C18 N1 C16 C14 -3.7(7) . . . . ?
C18 N1 C16 C15 176.6(4) . . . . ?
C20 C25 C24 C23 0.6(6) . . . . ?
C26 C25 C24 C23 -176.5(4) . . . . ?
C11 C13 C15 C16 0.5(6) . . . . ?
C11 C13 C15 C17 -180.0(4) . . . . ?
N1 C16 C15 C13 179.8(4) . . . . ?
C14 C16 C15 C13 0.1(6) . . . . ?
N1 C16 C15 C17 0.3(6) . . . . ?
C14 C16 C15 C17 -179.4(4) . . . . ?
O1 C9 C4 C3 179.2(4) . . . . ?
C8 C9 C4 C3 0.3(7) . . . . ?
N2 C3 C4 C9 -178.8(4) . . . . ?
C5 C3 C4 C9 1.0(6) . . . . ?
C52 C57 C56 C55 -0.8(6) . . . . ?
C52 C57 C56 C58 178.0(4) . . . . ?
N7 C55 C56 C57 -178.4(4) . . . . ?
C54 C55 C56 C57 1.4(6) . . . . ?
N7 C55 C56 C58 2.8(6) . . . . ?
C54 C55 C56 C58 -177.4(4) . . . . ?
C147 C146 C145 C444 0.5(7) . . . . ?
C41 C35 C36 C37 -1.4(7) . . . . ?
N6 C35 C36 C37 179.2(4) . . . . ?
C135 C142 C139 C138 -1.4(6) . . . . ?
C135 C142 C139 C141 177.7(4) . . . . ?
C10 C8 C7 C5 -178.2(4) . . . . ?
C9 C8 C7 C5 1.5(6) . . . . ?
O5 C49 C45 C44 -179.4(3) . . . . ?
C50 C49 C45 C44 1.3(6) . . . . ?
N8 C44 C45 C49 -178.2(4) . . . . ?
C46 C44 C45 C49 2.2(6) . . . . ?
C134 C130 C131 C132 179.5(4) . . . . ?
C129 C130 C131 C132 1.2(6) . . . . ?
O1 C12 C14 C16 -179.9(4) . . . . ?
C11 C12 C14 C16 1.2(7) . . . . ?
N1 C16 C14 C12 179.4(4) . . . . ?
C15 C16 C14 C12 -1.0(7) . . . . ?
C81 C75 C76 C77 -1.7(7) . . . . ?
N12 C75 C76 C77 -176.3(4) . . . . ?
C77 C78 C80 C81 0.3(7) . . . . ?
C79 C78 C80 C81 178.8(4) . . . . ?
C75 C81 C80 C78 -0.8(7) . . . . ?
C66 C61 C62 C63 1.3(7) . . . . ?
C51 C61 C62 C63 -179.8(4) . . . . ?
C93 C99 C97 C96 2.0(6) . . . . ?
C93 C99 C97 C98 -177.8(4) . . . . ?
N13 C96 C97 C99 175.3(4) . . . . ?
C95 C96 C97 C99 -4.9(6) . . . . ?
N13 C96 C97 C98 -5.0(6) . . . . ?
C95 C96 C97 C98 174.9(4) . . . . ?
O5 C53 C54 C55 -179.9(3) . . . . ?
C52 C53 C54 C55 0.3(6) . . . . ?
N7 C55 C54 C53 178.7(4) . . . . ?
C56 C55 C54 C53 -1.2(6) . . . . ?
C140 N20 C138 C137 -3.8(8) . . . . ?
C140 N20 C138 C139 176.7(5) . . . . ?
C142 C139 C138 N20 -178.1(4) . . . . ?
C141 C139 C138 N20 2.8(6) . . . . ?
C142 C139 C138 C137 2.5(6) . . . . ?
C141 C139 C138 C137 -176.6(4) . . . . ?
C96 N13 C100 C101 177.8(4) . . . . ?
C130 C131 C132 C127 0.9(6) . . . . ?
C130 C131 C132 C133 -178.6(4) . . . . ?
C161 C163 C162 159 -0.2(7) . . . . ?
C164 C163 C162 159 179.9(5) . . . . ?
C158 159 C162 C163 0.9(8) . . . . ?
O13 C129 C128 C127 -178.2(4) . . . . ?
C130 C129 C128 C127 2.2(6) . . . . ?
C146 C145 C444 C143 -0.4(8) . . . . ?
C148 C143 C444 C145 0.4(7) . . . . ?
C134 C143 C444 C145 179.7(4) . . . . ?
C40 C38 C37 C36 1.5(7) . . . . ?
C39 C38 C37 C36 179.1(4) . . . . ?
C35 C36 C37 C38 0.1(7) . . . . ?
C126 N19 C127 C128 -0.6(7) . . . . ?
C126 N19 C127 C132 -180.0(4) . . . . ?
C129 C128 C127 N19 -179.3(4) . . . . ?
C129 C128 C127 C132 0.1(6) . . . . ?
C131 C132 C127 N19 177.8(4) . . . . ?
C133 C132 C127 N19 -2.7(6) . . . . ?
C131 C132 C127 C128 -1.6(6) . . . . ?
C133 C132 C127 C128 177.9(4) . . . . ?
C25 C20 C21 C22 0.8(7) . . . . ?
C10 C20 C21 C22 -177.2(4) . . . . ?
C8 C7 C5 C3 -0.3(7) . . . . ?
C8 C7 C5 C6 178.9(4) . . . . ?
N2 C3 C5 C7 178.8(4) . . . . ?
C4 C3 C5 C7 -1.0(7) . . . . ?
N2 C3 C5 C6 -0.4(7) . . . . ?
C4 C3 C5 C6 179.8(4) . . . . ?
O13 C136 C137 C138 -179.6(4) . . . . ?
C135 C136 C137 C138 -0.2(6) . . . . ?
N20 C138 C137 C136 178.9(4) . . . . ?
C139 C138 C137 C136 -1.7(6) . . . . ?
C61 C62 C63 C64 -1.4(8) . . . . ?
C25 C24 C23 C22 0.6(7) . . . . ?
C62 C63 C64 C65 1.2(8) . . . . ?
C66 C65 C64 C63 -0.9(7) . . . . ?
C24 C23 C22 C21 -1.1(7) . . . . ?
C20 C21 C22 C23 0.4(8) . . . . ?
C80 C78 C77 C76 -0.5(8) . . . . ?
C79 C78 C77 C76 -179.0(5) . . . . ?
C75 C76 C77 C78 1.2(8) . . . . ?
N17 N18 C117 C119 24.0(7) . . . . ?
N17 N18 C117 C118 -157.4(5) . . . . ?
C44 N8 C43 C42 173.5(4) . . . . ?
C36 C35 C41 C40 1.0(8) . . . . ?
N6 C35 C41 C40 -179.7(5) . . . . ?
C118 C117 C119 C121 1.0(8) . . . . ?
N18 C117 C119 C121 179.5(5) . . . . ?
C3 N2 C2 C1 175.0(5) . . . . ?
C37 C38 C40 C41 -2.0(8) . . . . ?
C39 C38 C40 C41 -179.6(5) . . . . ?
C35 C41 C40 C38 0.8(9) . . . . ?
C85 N14 C84 C83 -90.8(7) . . . . ?
C16 N1 C18 C19 174.7(5) . . . . ?
C127 N19 C126 C125 173.7(4) . . . . ?
C121 C122 C120 C118 0.3(9) . . . . ?
C123 C122 C120 C118 -179.9(5) . . . . ?
C55 N7 C59 C60 170.0(5) . . . . ?
C120 C122 C121 C119 -0.9(9) . . . . ?
C123 C122 C121 C119 179.3(5) . . . . ?
C117 C119 C121 C122 0.2(9) . . . . ?
C119 C117 C118 C120 -1.5(8) . . . . ?
N18 C117 C118 C120 179.8(5) . . . . ?
C122 C120 C118 C117 0.8(9) . . . . ?
C138 N20 C140 C401 98.8(15) . . . . ?
C138 N20 C140 C400 151.3(12) . . . . ?
